data_4330494
loop_
_publ_author_name
'Heaweon Park'
'Michael M. Bittner'
'Jacob S. Baus'
'Sergey V. Lindeman'
'Adam T. Fiedler'

_publ_contact_author_name
;
;
_publ_section_title
;
 Fe(II) Complexes That Mimic the Active Site Structure of Acetylacetone
 Dioxygenase: O2 and NO Reactivity
;
_journal_name_full 'Inorganic Chemistry'
_journal_page_first 10279
_journal_page_last 10289
_journal_paper_doi 10.1021/ic3012712
_journal_volume 51
_journal_year 2012
_chemical_formula_moiety 'C58 H49 B Fe N6 O4, C2 H3 N'
_chemical_formula_sum 'C60 H52 B Fe N7 O4'
_chemical_formula_weight 1001.75
_chemical_name_systematic
;
 ? 
;
_space_group_crystal_system monoclinic
_space_group_IT_number 14
_space_group_name_Hall '-P 2ybc'
_space_group_name_H-M_alt 'P 1 21/c 1'
_symmetry_space_group_name_Hall '-P 2ybc'
_symmetry_space_group_name_H-M 'P 1 21/c 1'
_atom_sites_solution_hydrogens geom
_atom_sites_solution_primary direct
_atom_sites_solution_secondary difmap
_audit_creation_date 2012-06-08
_audit_creation_method
;
  Olex2 1.1
  (compiled 2011.11.01 svn.r2039, GUI svn.r3906)
;
_cell_angle_alpha 90.00
_cell_angle_beta 104.121(2)
_cell_angle_gamma 90.00
_cell_formula_units_Z 8
_cell_length_a 38.1369(8)
_cell_length_b 13.5597(3)
_cell_length_c 20.5303(4)
_cell_measurement_reflns_used 25638
_cell_measurement_temperature 100.00(10)
_cell_measurement_theta_max 73.8989
_cell_measurement_theta_min 3.2569
_cell_volume 10295.9(4)
_computing_cell_refinement
;
CrysAlisPro, Agilent Technologies,
Version 1.171.35.21 (release 20-01-2012 CrysAlis171 .NET)
(compiled Jan 23 2012,18:06:46)
;
_computing_data_collection
;
CrysAlisPro, Agilent Technologies,
Version 1.171.35.21 (release 20-01-2012 CrysAlis171 .NET)
(compiled Jan 23 2012,18:06:46)
;
_computing_data_reduction
;
CrysAlisPro, Agilent Technologies,
Version 1.171.35.21 (release 20-01-2012 CrysAlis171 .NET)
(compiled Jan 23 2012,18:06:46)
;
_computing_molecular_graphics
;
O. V. Dolomanov, L. J. Bourhis, R. J. Gildea, J. A. K. Howard and H. Puschmann,
OLEX2: a complete structure solution, refinement and analysis program.
J. Appl. Cryst. (2009). 42, 339-341.
;
_computing_publication_material
;
O. V. Dolomanov, L. J. Bourhis, R. J. Gildea, J. A. K. Howard and H. Puschmann,
OLEX2: a complete structure solution, refinement and analysis program.
J. Appl. Cryst. (2009). 42, 339-341.
;
_computing_structure_refinement
;
olex2.refine (L.J. Bourhis, O.V. Dolomanov, R.J. Gildea, J.A.K. Howard,
H. Puschmann, in preparation, 2011)
;
_computing_structure_solution 'SHELXS-97 (Sheldrick, 2008)'
_diffrn_ambient_temperature 100.00(10)
_diffrn_detector_area_resol_mean 10.3756
_diffrn_measured_fraction_theta_full 0.991
_diffrn_measured_fraction_theta_max 0.974
_diffrn_measurement_details
;
  1 omega  -28.00   24.00   1.0000   16.0000
omega____ theta____ kappa____ phi______ frames
    -      -40.7737   37.0000  120.0000 52

  2 omega  -44.00   29.00   1.0000   16.0000
omega____ theta____ kappa____ phi______ frames
    -      -40.7737   37.0000    0.0000 73

  3 omega  -38.00   33.00   1.0000   16.0000
omega____ theta____ kappa____ phi______ frames
    -      -40.7737   37.0000   60.0000 71

  4 omega   62.00   98.00   1.0000   16.0000
omega____ theta____ kappa____ phi______ frames
    -       40.7737 -125.0000   30.0000 36

  5 omega   73.00  108.00   1.0000   40.0000
omega____ theta____ kappa____ phi______ frames
    -      107.0378  -94.0000  -30.0000 35

  6 omega   39.00   90.00   1.0000   40.0000
omega____ theta____ kappa____ phi______ frames
    -      107.0378  -30.0000   60.0000 51

  7 omega  132.00  171.00   1.0000   40.0000
omega____ theta____ kappa____ phi______ frames
    -      107.0378  125.0000 -120.0000 39

  8 omega   95.00  177.00   1.0000   40.0000
omega____ theta____ kappa____ phi______ frames
    -      107.0378  125.0000   60.0000 82

  9 omega   54.00   95.00   1.0000   40.0000
omega____ theta____ kappa____ phi______ frames
    -      107.0378  -45.0000  -90.0000 41

 10 omega   32.00   90.00   1.0000   40.0000
omega____ theta____ kappa____ phi______ frames
    -      107.0378  -30.0000  120.0000 58

 11 omega  140.00  165.00   1.0000   40.0000
omega____ theta____ kappa____ phi______ frames
    -      107.0378  159.0000 -174.0000 25

 12 omega   37.00   71.00   1.0000   40.0000
omega____ theta____ kappa____ phi______ frames
    -      107.0378  -30.0000   30.0000 34

 13 omega   29.00   88.00   1.0000   40.0000
omega____ theta____ kappa____ phi______ frames
    -      107.0378  -30.0000 -180.0000 59

 14 omega   42.00   97.00   1.0000   40.0000
omega____ theta____ kappa____ phi______ frames
    -      107.0378  -94.0000 -180.0000 55

 15 omega -115.00  -11.00   1.0000   16.0000
omega____ theta____ kappa____ phi______ frames
    -      -40.7737  -57.0000  -30.0000 104

 16 omega -115.00  -11.00   1.0000   16.0000
omega____ theta____ kappa____ phi______ frames
    -      -40.7737  -57.0000 -150.0000 104

 17 omega -117.00  -55.00   1.0000   16.0000
omega____ theta____ kappa____ phi______ frames
    -      -40.7737 -152.0000   79.0000 62

 18 omega -115.00  -11.00   1.0000   16.0000
omega____ theta____ kappa____ phi______ frames
    -      -40.7737  -57.0000   90.0000 104

 19 omega   46.00  119.00   1.0000   40.0000
omega____ theta____ kappa____ phi______ frames
    -      107.0378   15.0000  120.0000 73

 20 omega   77.00  178.00   1.0000   40.0000
omega____ theta____ kappa____ phi______ frames
    -      107.0378   30.0000 -150.0000 101
;
_diffrn_measurement_device_type 'SuperNova, Dual, Cu at zero, Atlas'
_diffrn_measurement_method '\w scans'
_diffrn_orient_matrix_UB_11 0.0080355000
_diffrn_orient_matrix_UB_12 0.1107211000
_diffrn_orient_matrix_UB_13 0.0124392000
_diffrn_orient_matrix_UB_21 -0.0406003000
_diffrn_orient_matrix_UB_22 0.0201670000
_diffrn_orient_matrix_UB_23 -0.0082717000
_diffrn_orient_matrix_UB_31 0.0045779000
_diffrn_orient_matrix_UB_32 -0.0160970000
_diffrn_orient_matrix_UB_33 0.0758807000
_diffrn_radiation_monochromator mirror
_diffrn_radiation_type 'Cu K\a'
_diffrn_radiation_wavelength 1.5418
_diffrn_reflns_av_R_equivalents 0.0351
_diffrn_reflns_av_unetI/netI 0.0330
_diffrn_reflns_limit_h_max 47
_diffrn_reflns_limit_h_min -47
_diffrn_reflns_limit_k_max 16
_diffrn_reflns_limit_k_min -16
_diffrn_reflns_limit_l_max 25
_diffrn_reflns_limit_l_min -17
_diffrn_reflns_number 72082
_diffrn_reflns_theta_full 72.00
_diffrn_reflns_theta_max 74.06
_diffrn_reflns_theta_min 3.47
_diffrn_source 'SuperNova (Cu) x-ray Source'
_exptl_absorpt_coefficient_mu 2.789
_exptl_absorpt_correction_T_max 0.858
_exptl_absorpt_correction_T_min 0.456
_exptl_absorpt_correction_type gaussian
_exptl_absorpt_process_details
;
CrysAlisPro, Agilent Technologies,
Version 1.171.35.21 (release 20-01-2012 CrysAlis171 .NET)
(compiled Jan 23 2012,18:06:46)
numerical absorption correction based on gaussian integration over
            a multifaceted crystal model
;
_exptl_crystal_colour colourless
_exptl_crystal_colour_primary colourless
_exptl_crystal_density_diffrn 1.293
_exptl_crystal_description plate
_exptl_crystal_F_000 4192
_exptl_crystal_size_max 0.5011
_exptl_crystal_size_mid 0.2887
_exptl_crystal_size_min 0.0559
_refine_diff_density_max 1.007
_refine_diff_density_min -1.025
_refine_diff_density_rms 0.066
_refine_ls_extinction_method none
_refine_ls_goodness_of_fit_ref 1.040
_refine_ls_hydrogen_treatment constr
_refine_ls_matrix_type full
_refine_ls_number_parameters 1321
_refine_ls_number_reflns 20374
_refine_ls_number_restraints 0
_refine_ls_restrained_S_all 1.040
_refine_ls_R_factor_all 0.0570
_refine_ls_R_factor_gt 0.0525
_refine_ls_shift/su_max 0.002
_refine_ls_shift/su_mean 0.000
_refine_ls_structure_factor_coef Fsqd
_refine_ls_weighting_details 'calc w=1/[\s^2^(Fo^2^)+(0.0720P)^2^+10.0109P] where P=(Fo^2^+2Fc^2^)/3'
_refine_ls_weighting_scheme calc
_refine_ls_wR_factor_gt 0.1393
_refine_ls_wR_factor_ref 0.1430
_reflns_number_gt 18607
_reflns_number_total 20374
_reflns_threshold_expression >2sigma(I)
_cod_data_source_file ic3012712_si_002_3.cif
_cod_data_source_block 2acacPhmal
_cod_database_code 4330494
_chemical_oxdiff_formula 'Fe C58 H49 B N6 O4'
_reflns_odcompleteness_completeness 99.92
_reflns_odcompleteness_iscentric 1
_reflns_odcompleteness_theta 66.97

loop_
_space_group_symop_id
_space_group_symop_operation_xyz
1 'x, y, z'
2 '-x, y+1/2, -z+1/2'
3 '-x, -y, -z'
4 'x, -y-1/2, z-1/2'

loop_
_atom_site_label
_atom_site_type_symbol
_atom_site_fract_x
_atom_site_fract_y
_atom_site_fract_z
_atom_site_U_iso_or_equiv
_atom_site_adp_type
_atom_site_occupancy
_atom_site_symmetry_multiplicity
_atom_site_calc_flag
_atom_site_refinement_flags
Fe1 Fe 0.357577(9) 0.69847(3) 0.838682(18) 0.01979(9) Uani 1 1 d .
O1 O 0.39571(4) 0.59947(12) 0.83796(9) 0.0272(4) Uani 1 1 d .
O2 O 0.38239(4) 0.78440(11) 0.77996(8) 0.0232(3) Uani 1 1 d .
O3 O 0.44402(4) 0.52365(12) 0.81676(9) 0.0303(4) Uani 1 1 d .
O4 O 0.42818(4) 0.84677(12) 0.74255(9) 0.0297(4) Uani 1 1 d .
N1 N 0.33397(5) 0.62436(14) 0.91414(9) 0.0217(4) Uani 1 1 d .
N2 N 0.29967(5) 0.65437(14) 0.91433(9) 0.0203(4) Uani 1 1 d .
N3 N 0.34224(5) 0.82647(14) 0.88279(9) 0.0202(4) Uani 1 1 d .
N4 N 0.30636(5) 0.83038(13) 0.88262(9) 0.0189(4) Uani 1 1 d .
N5 N 0.30793(5) 0.69074(13) 0.76924(10) 0.0199(4) Uani 1 1 d .
N6 N 0.27742(5) 0.70375(13) 0.79237(10) 0.0194(4) Uani 1 1 d .
C1 C 0.29963(6) 0.91683(16) 0.91109(11) 0.0196(4) Uani 1 1 d .
C2 C 0.33175(6) 0.96851(16) 0.92959(12) 0.0222(4) Uani 1 1 d .
H2 H 0.3354 1.0313 0.9507 0.027 Uiso 1 1 calc R
C3 C 0.35776(6) 0.90933(17) 0.91093(11) 0.0214(4) Uani 1 1 d .
C4 C 0.28711(6) 0.60193(16) 0.96044(11) 0.0222(4) Uani 1 1 d .
C5 C 0.31376(7) 0.53545(17) 0.99001(12) 0.0266(5) Uani 1 1 d .
H5 H 0.3126 0.4876 1.0232 0.032 Uiso 1 1 calc R
C6 C 0.34274(6) 0.55332(18) 0.96086(12) 0.0259(5) Uani 1 1 d .
C7 C 0.24766(6) 0.69732(15) 0.74018(11) 0.0203(4) Uani 1 1 d .
C8 C 0.25937(6) 0.68218(16) 0.68236(12) 0.0226(4) Uani 1 1 d .
H8 H 0.2447 0.6759 0.6379 0.027 Uiso 1 1 calc R
C9 C 0.29702(6) 0.67789(16) 0.70241(11) 0.0213(4) Uani 1 1 d .
C10 C 0.26371(6) 0.94676(16) 0.91853(12) 0.0211(4) Uani 1 1 d .
C11 C 0.25955(6) 0.97514(16) 0.98135(12) 0.0250(5) Uani 1 1 d .
H11 H 0.2796 0.9729 1.0193 0.030 Uiso 1 1 calc R
C12 C 0.22596(7) 1.00687(18) 0.98881(14) 0.0305(5) Uani 1 1 d .
H12 H 0.2233 1.0266 1.0317 0.037 Uiso 1 1 calc R
C13 C 0.19648(7) 1.0097(2) 0.93369(15) 0.0351(6) Uani 1 1 d .
H13 H 0.1736 1.0316 0.9387 0.042 Uiso 1 1 calc R
C14 C 0.20060(7) 0.9805(2) 0.87141(14) 0.0344(6) Uani 1 1 d .
H14 H 0.1804 0.9818 0.8338 0.041 Uiso 1 1 calc R
C15 C 0.23393(6) 0.94933(18) 0.86316(12) 0.0267(5) Uani 1 1 d .
H15 H 0.2365 0.9298 0.8201 0.032 Uiso 1 1 calc R
C16 C 0.39625(6) 0.93202(19) 0.91828(11) 0.0263(5) Uani 1 1 d .
C17 C 0.40767(7) 1.0301(2) 0.92210(14) 0.0357(6) Uani 1 1 d .
H17 H 0.3906 1.0814 0.9209 0.043 Uiso 1 1 calc R
C18 C 0.44368(8) 1.0535(3) 0.92767(16) 0.0474(8) Uani 1 1 d .
H18 H 0.4512 1.1205 0.9310 0.057 Uiso 1 1 calc R
C19 C 0.46867(7) 0.9797(3) 0.92841(15) 0.0466(8) Uani 1 1 d .
H19 H 0.4932 0.9959 0.9307 0.056 Uiso 1 1 calc R
C20 C 0.45803(7) 0.8824(3) 0.92583(14) 0.0426(7) Uani 1 1 d .
H20 H 0.4753 0.8314 0.9271 0.051 Uiso 1 1 calc R
C21 C 0.42203(6) 0.8587(2) 0.92133(13) 0.0318(5) Uani 1 1 d .
H21 H 0.4150 0.7914 0.9203 0.038 Uiso 1 1 calc R
C22 C 0.25150(6) 0.61801(16) 0.97551(11) 0.0221(4) Uani 1 1 d .
C23 C 0.22974(6) 0.53659(17) 0.98021(12) 0.0250(5) Uani 1 1 d .
H23 H 0.2378 0.4721 0.9729 0.030 Uiso 1 1 calc R
C24 C 0.19639(6) 0.54929(18) 0.99549(12) 0.0274(5) Uani 1 1 d .
H24 H 0.1817 0.4937 0.9987 0.033 Uiso 1 1 calc R
C25 C 0.18461(6) 0.64355(19) 1.00609(12) 0.0283(5) Uani 1 1 d .
H25 H 0.1618 0.6525 1.0161 0.034 Uiso 1 1 calc R
C26 C 0.20623(7) 0.72485(18) 1.00212(12) 0.0269(5) Uani 1 1 d .
H26 H 0.1982 0.7892 1.0096 0.032 Uiso 1 1 calc R
C27 C 0.23951(6) 0.71209(17) 0.98730(12) 0.0237(5) Uani 1 1 d .
H27 H 0.2543 0.7678 0.9852 0.028 Uiso 1 1 calc R
C28 C 0.37943(8) 0.5104(2) 0.98102(14) 0.0384(6) Uani 1 1 d .
C29 C 0.38398(10) 0.4103(3) 0.99456(17) 0.0582(10) Uani 1 1 d .
H29 H 0.3635 0.3680 0.9878 0.070 Uiso 1 1 calc R
C30 C 0.41891(14) 0.3719(4) 1.0183(2) 0.0921(19) Uani 1 1 d .
H30 H 0.4221 0.3035 1.0279 0.111 Uiso 1 1 calc R
C31 C 0.44825(12) 0.4322(5) 1.0276(2) 0.103(2) Uani 1 1 d .
H31 H 0.4718 0.4051 1.0422 0.124 Uiso 1 1 calc R
C32 C 0.44405(9) 0.5327(4) 1.01581(19) 0.0812(16) Uani 1 1 d .
H32 H 0.4646 0.5745 1.0236 0.097 Uiso 1 1 calc R
C33 C 0.40964(8) 0.5718(3) 0.99267(15) 0.0517(9) Uani 1 1 d .
H33 H 0.4067 0.6406 0.9847 0.062 Uiso 1 1 calc R
C34 C 0.21023(6) 0.69688(15) 0.74764(12) 0.0214(4) Uani 1 1 d .
C35 C 0.18251(7) 0.73426(18) 0.69587(14) 0.0295(5) Uani 1 1 d .
H35 H 0.1882 0.7655 0.6583 0.035 Uiso 1 1 calc R
C36 C 0.14659(7) 0.7258(2) 0.69908(16) 0.0405(7) Uani 1 1 d .
H36 H 0.1279 0.7492 0.6629 0.049 Uiso 1 1 calc R
C37 C 0.13799(7) 0.6835(2) 0.75481(16) 0.0403(7) Uani 1 1 d .
H37 H 0.1135 0.6796 0.7575 0.048 Uiso 1 1 calc R
C38 C 0.16538(7) 0.64711(19) 0.80651(14) 0.0314(5) Uani 1 1 d .
H38 H 0.1597 0.6186 0.8449 0.038 Uiso 1 1 calc R
C39 C 0.20103(6) 0.65212(17) 0.80240(12) 0.0250(5) Uani 1 1 d .
H39 H 0.2195 0.6247 0.8374 0.030 Uiso 1 1 calc R
C40 C 0.32327(6) 0.66196(16) 0.66122(11) 0.0220(4) Uani 1 1 d .
C41 C 0.32133(7) 0.71771(19) 0.60358(12) 0.0278(5) Uani 1 1 d .
H41 H 0.3029 0.7661 0.5907 0.033 Uiso 1 1 calc R
C42 C 0.34598(7) 0.7035(2) 0.56471(13) 0.0336(6) Uani 1 1 d .
H42 H 0.3444 0.7419 0.5254 0.040 Uiso 1 1 calc R
C43 C 0.37301(7) 0.6332(2) 0.58318(13) 0.0330(6) Uani 1 1 d .
H43 H 0.3899 0.6234 0.5566 0.040 Uiso 1 1 calc R
C44 C 0.37522(7) 0.5773(2) 0.64036(13) 0.0318(5) Uani 1 1 d .
H44 H 0.3937 0.5290 0.6531 0.038 Uiso 1 1 calc R
C45 C 0.35051(7) 0.59145(18) 0.67919(12) 0.0271(5) Uani 1 1 d .
H45 H 0.3522 0.5527 0.7184 0.033 Uiso 1 1 calc R
C46 C 0.42307(6) 0.60508(17) 0.81305(12) 0.0245(5) Uani 1 1 d .
C47 C 0.43459(6) 0.68568(17) 0.78151(12) 0.0231(5) Uani 1 1 d .
C48 C 0.41280(6) 0.77196(17) 0.76892(12) 0.0227(5) Uani 1 1 d .
C49 C 0.43331(7) 0.43614(19) 0.84708(15) 0.0378(6) Uani 1 1 d .
H49A H 0.4233 0.4553 0.8854 0.045 Uiso 1 1 calc R
H49B H 0.4548 0.3942 0.8645 0.045 Uiso 1 1 calc R
C50 C 0.40547(8) 0.3782(2) 0.7974(2) 0.0527(9) Uani 1 1 d .
H50A H 0.3994 0.3182 0.8190 0.079 Uiso 1 1 calc R
H50B H 0.4152 0.3602 0.7590 0.079 Uiso 1 1 calc R
H50C H 0.3837 0.4184 0.7819 0.079 Uiso 1 1 calc R
C51 C 0.46874(6) 0.68124(17) 0.75847(13) 0.0252(5) Uani 1 1 d .
C52 C 0.50196(6) 0.66483(18) 0.80409(14) 0.0302(5) Uani 1 1 d .
H52 H 0.5027 0.6561 0.8503 0.036 Uiso 1 1 calc R
C53 C 0.53395(7) 0.66109(19) 0.78282(16) 0.0364(6) Uani 1 1 d .
H53 H 0.5563 0.6496 0.8145 0.044 Uiso 1 1 calc R
C54 C 0.53331(7) 0.6739(2) 0.71609(17) 0.0390(7) Uani 1 1 d .
H54 H 0.5551 0.6710 0.7016 0.047 Uiso 1 1 calc R
C55 C 0.50068(8) 0.6912(2) 0.67013(16) 0.0374(6) Uani 1 1 d .
H55 H 0.5002 0.7009 0.6241 0.045 Uiso 1 1 calc R
C56 C 0.46865(7) 0.69447(18) 0.69126(14) 0.0297(5) Uani 1 1 d .
H56 H 0.4464 0.7059 0.6593 0.036 Uiso 1 1 calc R
C57 C 0.40800(7) 0.93757(18) 0.72805(15) 0.0341(6) Uani 1 1 d .
H57A H 0.4250 0.9940 0.7338 0.041 Uiso 1 1 calc R
H57B H 0.3925 0.9459 0.7600 0.041 Uiso 1 1 calc R
C58 C 0.38547(12) 0.9368(3) 0.65954(18) 0.0656(11) Uani 1 1 d .
H58A H 0.3676 0.8836 0.6547 0.098 Uiso 1 1 calc R
H58B H 0.4007 0.9261 0.6280 0.098 Uiso 1 1 calc R
H58C H 0.3730 1.0002 0.6498 0.098 Uiso 1 1 calc R
B1 B 0.28163(6) 0.73773(18) 0.86585(13) 0.0195(5) Uani 1 1 d .
H1 H 0.2573 0.7530 0.8734 0.023 Uiso 1 1 calc R
Fe1A Fe 0.138110(9) 0.22979(3) 0.488215(18) 0.02150(9) Uani 1 1 d .
O1A O 0.11703(4) 0.32187(12) 0.40894(8) 0.0257(3) Uani 1 1 d .
O2A O 0.09919(4) 0.13553(12) 0.44514(8) 0.0261(3) Uani 1 1 d .
O3A O 0.07728(5) 0.38727(14) 0.32094(10) 0.0380(4) Uani 1 1 d .
O4A O 0.05227(4) 0.06711(12) 0.37125(9) 0.0289(4) Uani 1 1 d .
N1A N 0.15913(5) 0.34421(14) 0.55632(10) 0.0228(4) Uani 1 1 d .
N2A N 0.19285(5) 0.32774(13) 0.59763(9) 0.0202(4) Uani 1 1 d .
N3A N 0.15510(5) 0.13351(13) 0.57714(9) 0.0193(4) Uani 1 1 d .
N4A N 0.19116(5) 0.14237(13) 0.60825(9) 0.0190(4) Uani 1 1 d .
N5A N 0.18931(5) 0.21007(13) 0.46841(9) 0.0192(4) Uani 1 1 d .
N6A N 0.21925(5) 0.21902(13) 0.52095(9) 0.0189(4) Uani 1 1 d .
C1A C 0.20216(6) 0.40449(16) 0.64112(12) 0.0229(4) Uani 1 1 d .
C2A C 0.17389(7) 0.47168(17) 0.62679(13) 0.0296(5) Uani 1 1 d .
H2A H 0.1726 0.5328 0.6488 0.035 Uiso 1 1 calc R
C3A C 0.14775(7) 0.43175(18) 0.57374(13) 0.0279(5) Uani 1 1 d .
C4A C 0.20185(6) 0.06674(16) 0.65161(11) 0.0205(4) Uani 1 1 d .
C5A C 0.17200(6) 0.00751(16) 0.64952(12) 0.0222(4) Uani 1 1 d .
H5A H 0.1711 -0.0511 0.6744 0.027 Uiso 1 1 calc R
C6A C 0.14346(6) 0.05213(16) 0.60308(11) 0.0206(4) Uani 1 1 d .
C7A C 0.24917(6) 0.23119(15) 0.49683(12) 0.0207(4) Uani 1 1 d .
C8A C 0.23812(6) 0.23095(16) 0.42736(12) 0.0226(4) Uani 1 1 d .
H8A H 0.2529 0.2390 0.3966 0.027 Uiso 1 1 calc R
C9A C 0.20075(6) 0.21642(16) 0.41175(12) 0.0218(4) Uani 1 1 d .
C10A C 0.23627(6) 0.40926(16) 0.69338(12) 0.0248(5) Uani 1 1 d .
C11A C 0.23489(7) 0.43111(17) 0.75921(13) 0.0293(5) Uani 1 1 d .
H11A H 0.2122 0.4417 0.7696 0.035 Uiso 1 1 calc R
C12A C 0.26659(8) 0.4373(2) 0.80939(14) 0.0382(6) Uani 1 1 d .
H12A H 0.2656 0.4531 0.8540 0.046 Uiso 1 1 calc R
C13A C 0.29982(8) 0.4205(2) 0.79503(15) 0.0395(6) Uani 1 1 d .
H13A H 0.3214 0.4239 0.8297 0.047 Uiso 1 1 calc R
C14A C 0.30129(7) 0.3989(2) 0.73009(15) 0.0362(6) Uani 1 1 d .
H14A H 0.3240 0.3866 0.7202 0.043 Uiso 1 1 calc R
C15A C 0.26989(7) 0.39506(18) 0.67918(13) 0.0282(5) Uani 1 1 d .
H15A H 0.2712 0.3827 0.6343 0.034 Uiso 1 1 calc R
C16A C 0.11194(7) 0.4714(2) 0.53813(14) 0.0349(6) Uani 1 1 d .
C17A C 0.10797(9) 0.5723(2) 0.52571(17) 0.0469(7) Uani 1 1 d .
H17A H 0.1281 0.6150 0.5402 0.056 Uiso 1 1 calc R
C18A C 0.07448(11) 0.6110(3) 0.49206(19) 0.0610(10) Uani 1 1 d .
H18A H 0.0719 0.6799 0.4842 0.073 Uiso 1 1 calc R
C19A C 0.04514(10) 0.5495(3) 0.4703(2) 0.0645(10) Uani 1 1 d .
H19A H 0.0226 0.5761 0.4467 0.077 Uiso 1 1 calc R
C20A C 0.04844(9) 0.4489(3) 0.48259(18) 0.0540(8) Uani 1 1 d .
H20A H 0.0282 0.4067 0.4679 0.065 Uiso 1 1 calc R
C21A C 0.08165(7) 0.4103(2) 0.51662(15) 0.0410(6) Uani 1 1 d .
H21A H 0.0839 0.3415 0.5254 0.049 Uiso 1 1 calc R
C22A C 0.23943(6) 0.05214(17) 0.69118(12) 0.0223(4) Uani 1 1 d .
C23A C 0.25701(6) -0.03574(17) 0.68257(13) 0.0268(5) Uani 1 1 d .
H23A H 0.2447 -0.0846 0.6523 0.032 Uiso 1 1 calc R
C24A C 0.29263(7) -0.05151(19) 0.71847(14) 0.0324(6) Uani 1 1 d .
H24A H 0.3046 -0.1110 0.7125 0.039 Uiso 1 1 calc R
C25A C 0.31049(7) 0.0189(2) 0.76257(13) 0.0336(6) Uani 1 1 d .
H25A H 0.3348 0.0080 0.7865 0.040 Uiso 1 1 calc R
C26A C 0.29313(7) 0.1059(2) 0.77225(13) 0.0307(5) Uani 1 1 d .
H26A H 0.3055 0.1540 0.8031 0.037 Uiso 1 1 calc R
C27A C 0.25767(6) 0.12235(18) 0.73677(12) 0.0257(5) Uani 1 1 d .
H27A H 0.2458 0.1816 0.7435 0.031 Uiso 1 1 calc R
C28A C 0.10523(6) 0.02159(17) 0.58867(12) 0.0234(5) Uani 1 1 d .
C29A C 0.09653(6) -0.07840(18) 0.58594(12) 0.0272(5) Uani 1 1 d .
H29A H 0.1151 -0.1260 0.5886 0.033 Uiso 1 1 calc R
C30A C 0.06104(7) -0.10963(19) 0.57936(13) 0.0322(5) Uani 1 1 d .
H30A H 0.0556 -0.1781 0.5782 0.039 Uiso 1 1 calc R
C31A C 0.03389(7) -0.0413(2) 0.57448(14) 0.0353(6) Uani 1 1 d .
H31A H 0.0097 -0.0625 0.5702 0.042 Uiso 1 1 calc R
C32A C 0.04197(7) 0.0593(2) 0.57577(14) 0.0345(6) Uani 1 1 d .
H32A H 0.0232 0.1065 0.5716 0.041 Uiso 1 1 calc R
C33A C 0.07726(6) 0.09016(19) 0.58314(13) 0.0282(5) Uani 1 1 d .
H33A H 0.0826 0.1587 0.5845 0.034 Uiso 1 1 calc R
C34A C 0.28640(6) 0.23926(16) 0.53900(12) 0.0209(4) Uani 1 1 d .
C35A C 0.30982(6) 0.30663(17) 0.52013(13) 0.0248(5) Uani 1 1 d .
H35A H 0.3015 0.3458 0.4810 0.030 Uiso 1 1 calc R
C36A C 0.34528(6) 0.31698(19) 0.55809(14) 0.0307(5) Uani 1 1 d .
H36A H 0.3609 0.3633 0.5450 0.037 Uiso 1 1 calc R
C37A C 0.35771(6) 0.25984(19) 0.61491(13) 0.0297(5) Uani 1 1 d .
H37A H 0.3818 0.2671 0.6410 0.036 Uiso 1 1 calc R
C38A C 0.33484(6) 0.19197(18) 0.63368(13) 0.0273(5) Uani 1 1 d .
H38A H 0.3433 0.1529 0.6728 0.033 Uiso 1 1 calc R
C39A C 0.29945(6) 0.18072(17) 0.59551(12) 0.0235(5) Uani 1 1 d .
H39A H 0.2841 0.1329 0.6081 0.028 Uiso 1 1 calc R
C40A C 0.17547(6) 0.20280(16) 0.34558(11) 0.0215(4) Uani 1 1 d .
C41A C 0.17581(7) 0.26653(18) 0.29248(12) 0.0263(5) Uani 1 1 d .
H41A H 0.1921 0.3206 0.2989 0.032 Uiso 1 1 calc R
C42A C 0.15230(7) 0.2509(2) 0.23023(13) 0.0312(5) Uani 1 1 d .
H42A H 0.1525 0.2949 0.1943 0.037 Uiso 1 1 calc R
C43A C 0.12871(7) 0.1723(2) 0.21996(13) 0.0316(5) Uani 1 1 d .
H43A H 0.1129 0.1619 0.1770 0.038 Uiso 1 1 calc R
C44A C 0.12812(7) 0.10834(19) 0.27238(13) 0.0309(5) Uani 1 1 d .
H44A H 0.1117 0.0544 0.2656 0.037 Uiso 1 1 calc R
C45A C 0.15151(6) 0.12354(18) 0.33466(12) 0.0268(5) Uani 1 1 d .
H45A H 0.1512 0.0793 0.3704 0.032 Uiso 1 1 calc R
C46A C 0.07372(6) 0.14617(17) 0.39239(12) 0.0240(5) Uani 1 1 d .
C47A C 0.06502(6) 0.22977(17) 0.35234(13) 0.0258(5) Uani 1 1 d .
C48A C 0.08823(6) 0.31261(18) 0.36415(12) 0.0258(5) Uani 1 1 d .
C49A C 0.06004(6) -0.02337(17) 0.40925(13) 0.0274(5) Uani 1 1 d .
H49C H 0.0382 -0.0657 0.3992 0.033 Uiso 1 1 calc R
H49D H 0.0659 -0.0078 0.4578 0.033 Uiso 1 1 calc R
C50A C 0.09093(7) -0.0787(2) 0.39332(16) 0.0371(6) Uani 1 1 d .
H50D H 0.0936 -0.1426 0.4163 0.056 Uiso 1 1 calc R
H50E H 0.1132 -0.0405 0.4085 0.056 Uiso 1 1 calc R
H50F H 0.0861 -0.0892 0.3447 0.056 Uiso 1 1 calc R
C51A C 0.03217(7) 0.22953(17) 0.29481(14) 0.0294(5) Uani 1 1 d .
C52A C -0.00196(7) 0.2191(2) 0.30703(18) 0.0424(7) Uani 1 1 d .
H52A H -0.0043 0.2136 0.3519 0.051 Uiso 1 1 calc R
C53A C -0.03291(8) 0.2167(2) 0.2539(2) 0.0572(10) Uani 1 1 d .
H53A H -0.0561 0.2097 0.2628 0.069 Uiso 1 1 calc R
C54A C -0.02985(9) 0.2245(2) 0.1884(2) 0.0571(10) Uani 1 1 d .
H54A H -0.0508 0.2223 0.1522 0.069 Uiso 1 1 calc R
C55A C 0.00379(9) 0.2356(2) 0.17576(17) 0.0487(8) Uani 1 1 d .
H55A H 0.0059 0.2415 0.1308 0.058 Uiso 1 1 calc R
C56A C 0.03470(8) 0.2383(2) 0.22865(14) 0.0369(6) Uani 1 1 d .
H56A H 0.0578 0.2461 0.2194 0.044 Uiso 1 1 calc R
C57A C 0.09982(10) 0.4741(3) 0.32698(17) 0.0583(10) Uani 1 1 d .
H57C H 0.0910 0.5247 0.3539 0.070 Uiso 1 1 calc R
H57D H 0.1250 0.4570 0.3503 0.070 Uiso 1 1 calc R
C58A C 0.09891(10) 0.5129(2) 0.26107(17) 0.0492(8) Uani 1 1 d .
H58D H 0.1130 0.5741 0.2655 0.074 Uiso 1 1 calc R
H58E H 0.0738 0.5264 0.2372 0.074 Uiso 1 1 calc R
H58F H 0.1093 0.4645 0.2357 0.074 Uiso 1 1 calc R
B1A B 0.21353(7) 0.23049(17) 0.59235(13) 0.0191(5) Uani 1 1 d .
H1A H 0.2376 0.2319 0.6256 0.023 Uiso 1 1 calc R
N1S N 0.43875(7) 0.3770(2) 0.59861(16) 0.0546(7) Uani 1 1 d .
C1S C 0.45976(7) 0.39806(19) 0.64638(16) 0.0353(6) Uani 1 1 d .
C2S C 0.48667(7) 0.4240(2) 0.70693(15) 0.0350(6) Uani 1 1 d .
H2SA H 0.4928 0.3656 0.7356 0.053 Uiso 1 1 calc R
H2SB H 0.4770 0.4755 0.7312 0.053 Uiso 1 1 calc R
H2SC H 0.5084 0.4486 0.6949 0.053 Uiso 1 1 calc R
N2S N 0.05719(14) 0.5634(7) 0.6583(3) 0.175(4) Uani 1 1 d .
C3S C 0.03573(13) 0.5446(4) 0.6855(3) 0.0918(17) Uani 1 1 d .
C4S C 0.00819(11) 0.5246(3) 0.7193(2) 0.0665(11) Uani 1 1 d .
H4SA H 0.0153 0.4682 0.7494 0.100 Uiso 1 1 calc R
H4SB H -0.0144 0.5093 0.6862 0.100 Uiso 1 1 calc R
H4SC H 0.0046 0.5825 0.7455 0.100 Uiso 1 1 calc R

loop_
_atom_site_aniso_label
_atom_site_aniso_U_11
_atom_site_aniso_U_22
_atom_site_aniso_U_33
_atom_site_aniso_U_23
_atom_site_aniso_U_13
_atom_site_aniso_U_12
Fe1 0.01746(17) 0.02065(17) 0.02320(18) 0.00023(14) 0.00870(14) 0.00255(13)
O1 0.0255(8) 0.0277(8) 0.0325(9) 0.0075(7) 0.0152(7) 0.0076(7)
O2 0.0196(7) 0.0233(7) 0.0292(8) 0.0036(7) 0.0106(6) 0.0031(6)
O3 0.0267(8) 0.0260(8) 0.0423(10) 0.0072(8) 0.0164(8) 0.0083(7)
O4 0.0253(8) 0.0235(8) 0.0452(10) 0.0069(7) 0.0177(8) 0.0024(7)
N1 0.0207(9) 0.0242(9) 0.0220(9) 0.0038(8) 0.0089(7) 0.0030(7)
N2 0.0184(8) 0.0211(9) 0.0231(9) 0.0000(7) 0.0083(7) -0.0003(7)
N3 0.0159(8) 0.0234(9) 0.0227(9) -0.0014(8) 0.0073(7) 0.0000(7)
N4 0.0160(8) 0.0193(8) 0.0230(9) -0.0002(7) 0.0079(7) 0.0013(7)
N5 0.0187(9) 0.0195(9) 0.0243(9) 0.0003(7) 0.0108(7) 0.0010(7)
N6 0.0165(8) 0.0187(8) 0.0250(10) 0.0001(7) 0.0090(7) 0.0000(7)
C1 0.0200(10) 0.0202(10) 0.0204(10) 0.0004(8) 0.0084(8) 0.0015(8)
C2 0.0229(11) 0.0199(10) 0.0251(11) -0.0031(9) 0.0084(9) -0.0025(8)
C3 0.0202(10) 0.0246(11) 0.0208(10) -0.0007(9) 0.0076(8) -0.0013(8)
C4 0.0241(11) 0.0207(10) 0.0236(11) -0.0016(9) 0.0098(9) -0.0026(8)
C5 0.0317(12) 0.0241(11) 0.0260(12) 0.0055(9) 0.0114(10) 0.0023(9)
C6 0.0284(12) 0.0271(11) 0.0244(11) 0.0035(9) 0.0106(9) 0.0048(9)
C7 0.0195(10) 0.0164(10) 0.0249(11) 0.0003(8) 0.0055(9) 0.0004(8)
C8 0.0245(11) 0.0209(10) 0.0229(11) 0.0001(9) 0.0066(9) -0.0010(9)
C9 0.0243(11) 0.0174(10) 0.0239(11) -0.0014(9) 0.0088(9) -0.0016(8)
C10 0.0209(10) 0.0171(10) 0.0266(11) -0.0001(9) 0.0084(9) 0.0004(8)
C11 0.0238(11) 0.0213(10) 0.0310(12) -0.0034(9) 0.0092(9) -0.0015(9)
C12 0.0296(12) 0.0274(12) 0.0380(14) -0.0084(11) 0.0151(11) 0.0002(10)
C13 0.0232(12) 0.0355(13) 0.0492(16) -0.0048(12) 0.0141(11) 0.0058(10)
C14 0.0239(12) 0.0381(14) 0.0393(15) -0.0001(12) 0.0038(11) 0.0068(10)
C15 0.0253(11) 0.0288(12) 0.0263(12) 0.0002(10) 0.0064(9) 0.0031(9)
C16 0.0220(11) 0.0382(13) 0.0200(11) -0.0049(10) 0.0075(9) -0.0066(10)
C17 0.0318(13) 0.0415(15) 0.0378(14) -0.0090(12) 0.0160(11) -0.0124(11)
C18 0.0387(16) 0.0602(19) 0.0487(17) -0.0181(15) 0.0214(14) -0.0277(14)
C19 0.0246(13) 0.080(2) 0.0376(15) -0.0163(15) 0.0124(12) -0.0196(14)
C20 0.0233(12) 0.070(2) 0.0349(15) -0.0065(14) 0.0077(11) 0.0012(13)
C21 0.0222(11) 0.0435(14) 0.0289(13) -0.0042(11) 0.0048(10) -0.0006(10)
C22 0.0246(11) 0.0223(10) 0.0211(11) -0.0012(9) 0.0087(9) -0.0035(9)
C23 0.0287(12) 0.0227(11) 0.0248(11) 0.0021(9) 0.0088(9) -0.0031(9)
C24 0.0267(12) 0.0288(12) 0.0276(12) 0.0021(10) 0.0087(10) -0.0086(10)
C25 0.0224(11) 0.0366(13) 0.0284(12) 0.0014(10) 0.0109(9) -0.0020(10)
C26 0.0289(12) 0.0274(12) 0.0264(12) -0.0012(10) 0.0102(10) 0.0007(9)
C27 0.0278(12) 0.0222(11) 0.0231(11) -0.0008(9) 0.0099(9) -0.0038(9)
C28 0.0359(14) 0.0542(17) 0.0291(13) 0.0177(12) 0.0159(11) 0.0191(13)
C29 0.069(2) 0.064(2) 0.0536(19) 0.0350(17) 0.0374(18) 0.0405(18)
C30 0.103(4) 0.115(4) 0.079(3) 0.071(3) 0.062(3) 0.083(3)
C31 0.058(3) 0.192(6) 0.069(3) 0.077(4) 0.035(2) 0.074(3)
C32 0.0326(17) 0.163(5) 0.049(2) 0.042(3) 0.0115(15) 0.028(2)
C33 0.0270(14) 0.093(3) 0.0355(15) 0.0204(17) 0.0088(12) 0.0119(15)
C34 0.0211(11) 0.0165(10) 0.0273(12) -0.0015(9) 0.0069(9) -0.0006(8)
C35 0.0246(12) 0.0275(12) 0.0366(14) 0.0096(10) 0.0079(10) 0.0053(9)
C36 0.0250(13) 0.0418(15) 0.0526(18) 0.0186(13) 0.0055(12) 0.0093(11)
C37 0.0222(12) 0.0426(15) 0.0586(18) 0.0154(14) 0.0149(12) 0.0059(11)
C38 0.0255(12) 0.0323(13) 0.0382(14) 0.0041(11) 0.0112(10) -0.0039(10)
C39 0.0229(11) 0.0226(11) 0.0291(12) 0.0006(9) 0.0058(9) -0.0030(9)
C40 0.0226(10) 0.0224(10) 0.0220(11) -0.0046(9) 0.0070(9) -0.0037(8)
C41 0.0266(12) 0.0348(12) 0.0220(11) -0.0003(10) 0.0059(9) 0.0003(10)
C42 0.0310(13) 0.0490(15) 0.0232(12) 0.0019(11) 0.0108(10) -0.0035(11)
C43 0.0261(12) 0.0497(16) 0.0258(12) -0.0107(11) 0.0114(10) -0.0043(11)
C44 0.0280(12) 0.0383(14) 0.0307(13) -0.0080(11) 0.0101(10) 0.0048(10)
C45 0.0300(12) 0.0263(11) 0.0265(12) -0.0015(10) 0.0098(10) 0.0022(9)
C46 0.0217(11) 0.0263(11) 0.0268(12) 0.0023(9) 0.0085(9) 0.0065(9)
C47 0.0206(11) 0.0237(11) 0.0265(11) 0.0009(9) 0.0086(9) 0.0028(9)
C48 0.0209(11) 0.0239(11) 0.0253(11) -0.0011(9) 0.0093(9) -0.0018(8)
C49 0.0378(14) 0.0294(13) 0.0520(17) 0.0185(12) 0.0222(13) 0.0136(11)
C50 0.0340(15) 0.0289(14) 0.096(3) 0.0112(16) 0.0176(16) 0.0037(12)
C51 0.0205(11) 0.0222(11) 0.0350(13) -0.0030(10) 0.0107(10) 0.0002(9)
C52 0.0231(11) 0.0282(12) 0.0391(14) -0.0042(11) 0.0070(10) 0.0016(9)
C53 0.0198(11) 0.0286(12) 0.0608(18) -0.0081(12) 0.0096(12) 0.0012(10)
C54 0.0262(13) 0.0296(13) 0.069(2) -0.0055(13) 0.0271(13) -0.0015(10)
C55 0.0383(15) 0.0339(13) 0.0489(17) 0.0007(12) 0.0275(13) 0.0020(11)
C56 0.0261(12) 0.0285(12) 0.0372(14) -0.0002(10) 0.0132(11) 0.0015(9)
C57 0.0343(13) 0.0235(12) 0.0499(16) 0.0068(11) 0.0210(12) 0.0044(10)
C58 0.088(3) 0.052(2) 0.049(2) 0.0029(16) 0.0036(19) 0.031(2)
B1 0.0168(11) 0.0206(11) 0.0233(12) -0.0006(10) 0.0092(9) -0.0006(9)
Fe1A 0.01710(17) 0.02313(18) 0.02392(19) 0.00389(14) 0.00432(14) -0.00205(13)
O1A 0.0224(8) 0.0265(8) 0.0264(8) 0.0042(7) 0.0024(7) -0.0024(6)
O2A 0.0259(8) 0.0260(8) 0.0252(8) 0.0028(7) 0.0041(7) -0.0041(7)
O3A 0.0365(10) 0.0296(9) 0.0390(10) 0.0130(8) -0.0078(8) -0.0116(8)
O4A 0.0261(8) 0.0223(8) 0.0354(9) 0.0018(7) 0.0021(7) -0.0043(7)
N1A 0.0213(9) 0.0233(9) 0.0247(10) 0.0042(8) 0.0073(8) 0.0065(7)
N2A 0.0199(9) 0.0185(8) 0.0228(9) 0.0015(7) 0.0065(7) 0.0014(7)
N3A 0.0147(8) 0.0207(9) 0.0231(9) 0.0018(7) 0.0057(7) 0.0005(7)
N4A 0.0153(8) 0.0196(9) 0.0229(9) 0.0020(7) 0.0060(7) 0.0002(7)
N5A 0.0171(8) 0.0208(8) 0.0199(9) 0.0004(7) 0.0049(7) -0.0019(7)
N6A 0.0168(8) 0.0186(8) 0.0216(9) -0.0004(7) 0.0053(7) -0.0018(7)
C1A 0.0287(11) 0.0192(10) 0.0244(11) 0.0001(9) 0.0135(9) -0.0015(9)
C2A 0.0389(13) 0.0191(11) 0.0360(13) 0.0020(10) 0.0193(11) 0.0054(10)
C3A 0.0306(12) 0.0260(11) 0.0307(12) 0.0051(10) 0.0145(10) 0.0058(10)
C4A 0.0196(10) 0.0204(10) 0.0231(11) 0.0012(9) 0.0081(9) 0.0015(8)
C5A 0.0228(11) 0.0195(10) 0.0267(11) 0.0033(9) 0.0105(9) 0.0001(8)
C6A 0.0214(10) 0.0196(10) 0.0227(11) 0.0009(8) 0.0090(9) -0.0001(8)
C7A 0.0197(10) 0.0159(10) 0.0284(12) 0.0008(9) 0.0095(9) -0.0011(8)
C8A 0.0239(11) 0.0225(11) 0.0244(11) 0.0015(9) 0.0116(9) -0.0018(9)
C9A 0.0254(11) 0.0184(10) 0.0227(11) 0.0015(8) 0.0081(9) -0.0018(8)
C10A 0.0311(12) 0.0157(10) 0.0295(12) -0.0035(9) 0.0110(10) -0.0048(9)
C11A 0.0379(13) 0.0234(11) 0.0295(12) -0.0046(10) 0.0138(11) -0.0053(10)
C12A 0.0546(17) 0.0303(13) 0.0309(14) -0.0067(11) 0.0128(12) -0.0072(12)
C13A 0.0406(15) 0.0341(14) 0.0390(15) -0.0080(12) 0.0005(12) -0.0098(12)
C14A 0.0285(13) 0.0324(13) 0.0485(16) -0.0101(12) 0.0106(12) -0.0067(10)
C15A 0.0300(12) 0.0246(11) 0.0323(13) -0.0065(10) 0.0118(10) -0.0058(9)
C16A 0.0350(14) 0.0373(14) 0.0350(14) 0.0065(11) 0.0134(11) 0.0150(11)
C17A 0.0521(18) 0.0387(16) 0.0494(18) 0.0054(14) 0.0111(15) 0.0151(14)
C18A 0.065(2) 0.053(2) 0.059(2) 0.0150(17) 0.0039(18) 0.0285(18)
C19A 0.051(2) 0.078(3) 0.062(2) 0.015(2) 0.0090(17) 0.033(2)
C20A 0.0353(16) 0.072(2) 0.0536(19) 0.0012(17) 0.0084(14) 0.0127(16)
C21A 0.0323(14) 0.0479(16) 0.0435(16) 0.0035(13) 0.0109(12) 0.0094(12)
C22A 0.0207(10) 0.0227(10) 0.0253(11) 0.0079(9) 0.0088(9) 0.0006(8)
C23A 0.0258(11) 0.0225(11) 0.0335(13) 0.0057(10) 0.0102(10) 0.0021(9)
C24A 0.0280(12) 0.0320(13) 0.0400(14) 0.0133(11) 0.0137(11) 0.0105(10)
C25A 0.0229(11) 0.0450(15) 0.0332(13) 0.0160(12) 0.0072(10) 0.0063(11)
C26A 0.0258(12) 0.0407(14) 0.0249(12) 0.0038(11) 0.0049(10) -0.0029(10)
C27A 0.0244(11) 0.0280(11) 0.0256(12) 0.0047(9) 0.0079(9) 0.0020(9)
C28A 0.0219(11) 0.0260(11) 0.0246(11) 0.0023(9) 0.0096(9) -0.0019(9)
C29A 0.0259(11) 0.0266(12) 0.0307(12) 0.0024(10) 0.0099(10) -0.0016(9)
C30A 0.0321(13) 0.0294(12) 0.0369(14) 0.0006(11) 0.0119(11) -0.0085(10)
C31A 0.0233(12) 0.0431(15) 0.0402(15) 0.0003(12) 0.0093(11) -0.0100(11)
C32A 0.0230(12) 0.0398(14) 0.0427(15) 0.0015(12) 0.0116(11) 0.0024(10)
C33A 0.0256(12) 0.0282(12) 0.0322(13) 0.0012(10) 0.0100(10) -0.0013(9)
C34A 0.0189(10) 0.0177(10) 0.0277(11) -0.0016(9) 0.0089(9) 0.0006(8)
C35A 0.0213(11) 0.0223(11) 0.0310(12) 0.0040(9) 0.0069(9) -0.0019(9)
C36A 0.0210(11) 0.0288(12) 0.0422(15) 0.0037(11) 0.0077(10) -0.0040(9)
C37A 0.0194(11) 0.0337(13) 0.0343(13) -0.0006(11) 0.0035(10) 0.0017(9)
C38A 0.0257(12) 0.0281(12) 0.0288(12) 0.0026(10) 0.0078(10) 0.0064(9)
C39A 0.0217(11) 0.0214(10) 0.0300(12) 0.0008(9) 0.0115(9) 0.0016(8)
C40A 0.0214(10) 0.0238(11) 0.0209(11) -0.0005(9) 0.0081(9) 0.0014(8)
C41A 0.0269(12) 0.0286(12) 0.0258(12) 0.0021(10) 0.0112(10) 0.0000(9)
C42A 0.0318(13) 0.0406(14) 0.0235(12) 0.0073(11) 0.0113(10) 0.0057(11)
C43A 0.0288(12) 0.0427(14) 0.0230(12) -0.0043(11) 0.0057(10) 0.0051(11)
C44A 0.0293(12) 0.0340(13) 0.0290(13) -0.0044(10) 0.0061(10) -0.0052(10)
C45A 0.0290(12) 0.0273(11) 0.0251(12) 0.0003(9) 0.0086(10) -0.0026(9)
C46A 0.0214(11) 0.0241(11) 0.0270(12) -0.0016(9) 0.0067(9) -0.0031(9)
C47A 0.0224(11) 0.0245(11) 0.0300(12) 0.0020(10) 0.0053(10) -0.0019(9)
C48A 0.0251(11) 0.0265(11) 0.0252(12) 0.0046(9) 0.0048(9) -0.0014(9)
C49A 0.0271(12) 0.0227(11) 0.0319(13) 0.0028(10) 0.0065(10) -0.0034(9)
C50A 0.0287(13) 0.0281(12) 0.0539(17) 0.0004(12) 0.0090(12) 0.0006(10)
C51A 0.0249(12) 0.0212(11) 0.0380(14) 0.0018(10) -0.0003(10) -0.0012(9)
C52A 0.0255(13) 0.0358(14) 0.063(2) 0.0158(14) 0.0043(13) 0.0009(11)
C53A 0.0240(14) 0.0430(17) 0.093(3) 0.0205(18) -0.0072(16) -0.0020(12)
C54A 0.0468(19) 0.0312(15) 0.072(2) 0.0100(15) -0.0267(17) -0.0040(13)
C55A 0.0554(19) 0.0351(15) 0.0420(17) 0.0013(13) -0.0141(14) -0.0036(13)
C56A 0.0367(14) 0.0318(13) 0.0368(15) 0.0006(11) -0.0013(12) -0.0028(11)
C57A 0.071(2) 0.0443(17) 0.0453(18) 0.0164(14) -0.0128(16) -0.0356(17)
C58A 0.0582(19) 0.0421(16) 0.0495(18) 0.0053(14) 0.0176(15) -0.0132(14)
B1A 0.0176(11) 0.0184(11) 0.0223(12) -0.0001(9) 0.0071(9) 0.0000(9)
N1S 0.0405(14) 0.0596(17) 0.0604(18) 0.0048(14) 0.0061(13) -0.0102(13)
C1S 0.0285(13) 0.0290(13) 0.0523(17) 0.0021(12) 0.0177(13) -0.0013(10)
C2S 0.0326(13) 0.0295(13) 0.0464(16) -0.0032(11) 0.0163(12) -0.0004(10)
N2S 0.068(3) 0.328(11) 0.137(5) -0.108(6) 0.040(3) -0.019(4)
C3S 0.054(2) 0.122(4) 0.091(3) -0.050(3) 0.000(2) 0.013(3)
C4S 0.075(3) 0.0342(16) 0.073(3) -0.0003(17) -0.014(2) 0.0055(16)

loop_
_atom_type_symbol
_atom_type_description
_atom_type_scat_dispersion_real
_atom_type_scat_dispersion_imag
_atom_type_scat_source
C C 0.0181 0.0091 'International Tables Vol C Tables 4.2.6.8 and 6.1.1.4'
H H 0.0000 0.0000 'International Tables Vol C Tables 4.2.6.8 and 6.1.1.4'
B B 0.0090 0.0039 'International Tables Vol C Tables 4.2.6.8 and 6.1.1.4'
Fe Fe -1.1336 3.1974 'International Tables Vol C Tables 4.2.6.8 and 6.1.1.4'
N N 0.0311 0.0180 'International Tables Vol C Tables 4.2.6.8 and 6.1.1.4'
O O 0.0492 0.0322 'International Tables Vol C Tables 4.2.6.8 and 6.1.1.4'

loop_
_exptl_crystal_face_index_h
_exptl_crystal_face_index_k
_exptl_crystal_face_index_l
_exptl_crystal_face_perp_dist
_exptl_oxdiff_crystal_face_indexfrac_h
_exptl_oxdiff_crystal_face_indexfrac_k
_exptl_oxdiff_crystal_face_indexfrac_l
_exptl_oxdiff_crystal_face_x
_exptl_oxdiff_crystal_face_y
_exptl_oxdiff_crystal_face_z
-24 0 0 0.0395 -23.9972 -0.0002 -0.0007 -0.1929 0.9743 -0.1099
24 0 0 0.0165 23.9972 0.0002 0.0007 0.1929 -0.9743 0.1099
-3 -4 11 0.2128 -2.9954 -4.0009 10.9988 -0.3302 -0.0501 0.8853
2 -7 -7 0.1152 2.0020 -7.0007 -7.0010 -0.8461 -0.1646 -0.4094
2 8 -7 0.1925 1.9942 8.0013 -6.9982 0.8149 0.1383 -0.6507
-2 7 8 0.1645 -2.0018 7.0007 8.0010 0.8586 0.1563 0.4853

loop_
_geom_angle_atom_site_label_1
_geom_angle_atom_site_label_2
_geom_angle_atom_site_label_3
_geom_angle
O1 Fe1 O2 86.34(6)
O1 Fe1 N1 97.02(7)
O1 Fe1 N3 147.45(7)
O1 Fe1 N5 120.57(7)
O2 Fe1 N1 170.87(7)
O2 Fe1 N3 90.05(7)
O2 Fe1 N5 95.66(7)
N3 Fe1 N1 82.54(7)
N5 Fe1 N1 89.95(7)
N5 Fe1 N3 91.98(7)
C46 O1 Fe1 129.66(15)
C48 O2 Fe1 127.54(15)
C46 O3 C49 117.97(18)
C48 O4 C57 117.49(18)
N2 N1 Fe1 114.74(13)
C6 N1 Fe1 138.81(15)
C6 N1 N2 106.41(18)
N1 N2 B1 119.23(17)
C4 N2 N1 110.17(18)
C4 N2 B1 130.60(18)
N4 N3 Fe1 114.41(13)
C3 N3 Fe1 137.74(15)
C3 N3 N4 107.83(17)
N3 N4 B1 121.35(17)
C1 N4 N3 108.97(17)
C1 N4 B1 128.44(17)
N6 N5 Fe1 117.67(14)
C9 N5 Fe1 135.29(15)
C9 N5 N6 107.02(18)
N5 N6 B1 118.74(17)
C7 N6 N5 109.54(18)
C7 N6 B1 130.91(18)
N4 C1 C2 107.90(18)
N4 C1 C10 124.01(19)
C2 C1 C10 128.1(2)
C1 C2 H2 127.1
C1 C2 C3 105.89(19)
C3 C2 H2 127.1
N3 C3 C2 109.40(19)
N3 C3 C16 123.2(2)
C2 C3 C16 127.4(2)
N2 C4 C5 107.48(19)
N2 C4 C22 124.4(2)
C5 C4 C22 128.1(2)
C4 C5 H5 127.1
C4 C5 C6 105.8(2)
C6 C5 H5 127.1
N1 C6 C5 110.1(2)
N1 C6 C28 122.4(2)
C5 C6 C28 127.2(2)
N6 C7 C8 107.67(19)
N6 C7 C34 124.2(2)
C8 C7 C34 127.8(2)
C7 C8 H8 126.9
C7 C8 C9 106.1(2)
C9 C8 H8 126.9
N5 C9 C8 109.61(19)
N5 C9 C40 121.3(2)
C8 C9 C40 129.1(2)
C11 C10 C1 119.5(2)
C11 C10 C15 119.5(2)
C15 C10 C1 121.0(2)
C10 C11 H11 119.9
C10 C11 C12 120.2(2)
C12 C11 H11 119.9
C11 C12 H12 119.9
C13 C12 C11 120.1(2)
C13 C12 H12 119.9
C12 C13 H13 120.2
C14 C13 C12 119.6(2)
C14 C13 H13 120.2
C13 C14 H14 119.6
C13 C14 C15 120.9(2)
C15 C14 H14 119.6
C10 C15 H15 120.2
C14 C15 C10 119.7(2)
C14 C15 H15 120.2
C17 C16 C3 119.7(2)
C21 C16 C3 122.2(2)
C21 C16 C17 118.1(2)
C16 C17 H17 119.6
C18 C17 C16 120.8(3)
C18 C17 H17 119.6
C17 C18 H18 119.9
C19 C18 C17 120.2(3)
C19 C18 H18 119.9
C18 C19 H19 120.1
C20 C19 C18 119.9(3)
C20 C19 H19 120.1
C19 C20 H20 120.0
C19 C20 C21 120.0(3)
C21 C20 H20 120.0
C16 C21 C20 120.9(3)
C16 C21 H21 119.5
C20 C21 H21 119.5
C23 C22 C4 119.2(2)
C27 C22 C4 121.8(2)
C27 C22 C23 119.0(2)
C22 C23 H23 119.7
C24 C23 C22 120.5(2)
C24 C23 H23 119.7
C23 C24 H24 120.1
C25 C24 C23 119.8(2)
C25 C24 H24 120.1
C24 C25 H25 120.0
C24 C25 C26 120.1(2)
C26 C25 H25 120.0
C25 C26 H26 120.0
C27 C26 C25 120.1(2)
C27 C26 H26 120.0
C22 C27 H27 119.7
C26 C27 C22 120.5(2)
C26 C27 H27 119.7
C29 C28 C6 120.3(3)
C29 C28 C33 119.5(3)
C33 C28 C6 120.0(3)
C28 C29 H29 120.2
C28 C29 C30 119.7(4)
C30 C29 H29 120.2
C29 C30 H30 119.9
C31 C30 C29 120.3(4)
C31 C30 H30 119.9
C30 C31 H31 119.7
C30 C31 C32 120.7(4)
C32 C31 H31 119.7
C31 C32 H32 120.2
C31 C32 C33 119.6(5)
C33 C32 H32 120.2
C28 C33 H33 119.9
C32 C33 C28 120.3(4)
C32 C33 H33 119.9
C35 C34 C7 119.5(2)
C39 C34 C7 121.8(2)
C39 C34 C35 118.5(2)
C34 C35 H35 119.8
C36 C35 C34 120.3(2)
C36 C35 H35 119.8
C35 C36 H36 119.8
C37 C36 C35 120.4(3)
C37 C36 H36 119.8
C36 C37 H37 120.3
C38 C37 C36 119.5(2)
C38 C37 H37 120.3
C37 C38 H38 119.9
C39 C38 C37 120.3(2)
C39 C38 H38 119.9
C34 C39 H39 119.5
C38 C39 C34 120.9(2)
C38 C39 H39 119.5
C41 C40 C9 120.4(2)
C41 C40 C45 118.7(2)
C45 C40 C9 121.0(2)
C40 C41 H41 119.6
C42 C41 C40 120.8(2)
C42 C41 H41 119.6
C41 C42 H42 120.0
C41 C42 C43 120.1(2)
C43 C42 H42 120.0
C42 C43 H43 120.1
C44 C43 C42 119.8(2)
C44 C43 H43 120.1
C43 C44 H44 119.9
C43 C44 C45 120.1(2)
C45 C44 H44 119.9
C40 C45 H45 119.7
C44 C45 C40 120.6(2)
C44 C45 H45 119.7
O1 C46 O3 117.4(2)
O1 C46 C47 128.0(2)
O3 C46 C47 114.62(19)
C46 C47 C48 119.5(2)
C46 C47 C51 120.9(2)
C48 C47 C51 119.5(2)
O2 C48 O4 119.1(2)
O2 C48 C47 127.4(2)
O4 C48 C47 113.54(19)
O3 C49 H49A 109.3
O3 C49 H49B 109.3
O3 C49 C50 111.4(2)
H49A C49 H49B 108.0
C50 C49 H49A 109.3
C50 C49 H49B 109.3
C49 C50 H50A 109.5
C49 C50 H50B 109.5
C49 C50 H50C 109.5
H50A C50 H50B 109.5
H50A C50 H50C 109.5
H50B C50 H50C 109.5
C52 C51 C47 120.9(2)
C56 C51 C47 121.2(2)
C56 C51 C52 117.9(2)
C51 C52 H52 119.5
C53 C52 C51 121.0(3)
C53 C52 H52 119.5
C52 C53 H53 119.9
C54 C53 C52 120.2(3)
C54 C53 H53 119.9
C53 C54 H54 120.2
C53 C54 C55 119.6(2)
C55 C54 H54 120.2
C54 C55 H55 119.9
C54 C55 C56 120.2(3)
C56 C55 H55 119.9
C51 C56 C55 121.0(3)
C51 C56 H56 119.5
C55 C56 H56 119.5
O4 C57 H57A 109.5
O4 C57 H57B 109.5
O4 C57 C58 110.6(2)
H57A C57 H57B 108.1
C58 C57 H57A 109.5
C58 C57 H57B 109.5
C57 C58 H58A 109.5
C57 C58 H58B 109.5
C57 C58 H58C 109.5
H58A C58 H58B 109.5
H58A C58 H58C 109.5
H58B C58 H58C 109.5
N2 B1 N4 107.22(18)
N2 B1 H1 109.5
N4 B1 H1 109.5
N6 B1 N2 109.43(17)
N6 B1 N4 111.64(17)
N6 B1 H1 109.5
O1A Fe1A N1A 95.17(7)
O1A Fe1A N3A 173.54(7)
O1A Fe1A N5A 97.25(7)
O2A Fe1A O1A 86.17(7)
O2A Fe1A N1A 152.35(7)
O2A Fe1A N3A 91.39(7)
O2A Fe1A N5A 117.23(7)
N1A Fe1A N3A 84.24(7)
N5A Fe1A N1A 90.06(7)
N5A Fe1A N3A 89.18(7)
C48A O1A Fe1A 128.55(15)
C46A O2A Fe1A 129.40(15)
C48A O3A C57A 118.3(2)
C46A O4A C49A 118.09(18)
N2A N1A Fe1A 115.85(13)
C3A N1A Fe1A 136.99(17)
C3A N1A N2A 107.09(19)
N1A N2A B1A 120.60(18)
C1A N2A N1A 109.60(18)
C1A N2A B1A 129.73(19)
N4A N3A Fe1A 113.03(13)
C6A N3A Fe1A 138.82(15)
C6A N3A N4A 106.08(17)
N3A N4A B1A 120.69(17)
C4A N4A N3A 110.27(17)
C4A N4A B1A 129.04(18)
N6A N5A Fe1A 118.04(13)
C9A N5A Fe1A 132.25(15)
C9A N5A N6A 106.97(17)
N5A N6A B1A 118.22(17)
C7A N6A N5A 109.63(18)
C7A N6A B1A 131.29(19)
N2A C1A C2A 107.4(2)
N2A C1A C10A 123.7(2)
C2A C1A C10A 129.0(2)
C1A C2A H2A 126.8
C1A C2A C3A 106.3(2)
C3A C2A H2A 126.8
N1A C3A C2A 109.6(2)
N1A C3A C16A 120.5(2)
C2A C3A C16A 129.8(2)
N4A C4A C5A 107.77(19)
N4A C4A C22A 123.98(19)
C5A C4A C22A 128.2(2)
C4A C5A H5A 127.2
C4A C5A C6A 105.52(19)
C6A C5A H5A 127.2
N3A C6A C5A 110.33(19)
N3A C6A C28A 123.8(2)
C5A C6A C28A 125.6(2)
N6A C7A C8A 107.64(19)
N6A C7A C34A 124.6(2)
C8A C7A C34A 127.7(2)
C7A C8A H8A 127.1
C7A C8A C9A 105.89(19)
C9A C8A H8A 127.1
N5A C9A C8A 109.9(2)
N5A C9A C40A 120.9(2)
C8A C9A C40A 129.1(2)
C11A C10A C1A 118.6(2)
C15A C10A C1A 122.4(2)
C15A C10A C11A 119.0(2)
C10A C11A H11A 120.0
C12A C11A C10A 120.0(2)
C12A C11A H11A 120.0
C11A C12A H12A 119.7
C11A C12A C13A 120.5(3)
C13A C12A H12A 119.7
C12A C13A H13A 120.2
C14A C13A C12A 119.6(3)
C14A C13A H13A 120.2
C13A C14A H14A 119.8
C13A C14A C15A 120.4(3)
C15A C14A H14A 119.8
C10A C15A H15A 119.8
C14A C15A C10A 120.4(2)
C14A C15A H15A 119.8
C17A C16A C3A 119.5(3)
C17A C16A C21A 118.6(3)
C21A C16A C3A 121.9(2)
C16A C17A H17A 119.9
C16A C17A C18A 120.3(3)
C18A C17A H17A 119.9
C17A C18A H18A 119.8
C19A C18A C17A 120.3(3)
C19A C18A H18A 119.8
C18A C19A H19A 119.8
C18A C19A C20A 120.3(3)
C20A C19A H19A 119.8
C19A C20A H20A 120.3
C19A C20A C21A 119.5(4)
C21A C20A H20A 120.3
C16A C21A H21A 119.5
C20A C21A C16A 121.0(3)
C20A C21A H21A 119.5
C23A C22A C4A 118.3(2)
C27A C22A C4A 122.3(2)
C27A C22A C23A 119.3(2)
C22A C23A H23A 120.0
C24A C23A C22A 119.9(2)
C24A C23A H23A 120.0
C23A C24A H24A 119.9
C25A C24A C23A 120.2(2)
C25A C24A H24A 119.9
C24A C25A H25A 119.8
C24A C25A C26A 120.4(2)
C26A C25A H25A 119.8
C25A C26A H26A 120.1
C27A C26A C25A 119.9(2)
C27A C26A H26A 120.1
C22A C27A H27A 119.9
C26A C27A C22A 120.3(2)
C26A C27A H27A 119.9
C29A C28A C6A 119.7(2)
C29A C28A C33A 118.3(2)
C33A C28A C6A 121.8(2)
C28A C29A H29A 119.5
C30A C29A C28A 121.1(2)
C30A C29A H29A 119.5
C29A C30A H30A 120.0
C31A C30A C29A 119.9(2)
C31A C30A H30A 120.0
C30A C31A H31A 120.1
C30A C31A C32A 119.8(2)
C32A C31A H31A 120.1
C31A C32A H32A 119.9
C33A C32A C31A 120.2(2)
C33A C32A H32A 119.9
C28A C33A H33A 119.7
C32A C33A C28A 120.7(2)
C32A C33A H33A 119.7
C35A C34A C7A 118.3(2)
C39A C34A C7A 122.9(2)
C39A C34A C35A 118.7(2)
C34A C35A H35A 119.7
C36A C35A C34A 120.6(2)
C36A C35A H35A 119.7
C35A C36A H36A 120.0
C37A C36A C35A 120.1(2)
C37A C36A H36A 120.0
C36A C37A H37A 120.1
C36A C37A C38A 119.8(2)
C38A C37A H37A 120.1
C37A C38A H38A 119.8
C37A C38A C39A 120.3(2)
C39A C38A H38A 119.8
C34A C39A C38A 120.4(2)
C34A C39A H39A 119.8
C38A C39A H39A 119.8
C41A C40A C9A 121.0(2)
C45A C40A C9A 120.1(2)
C45A C40A C41A 118.9(2)
C40A C41A H41A 120.0
C42A C41A C40A 119.9(2)
C42A C41A H41A 120.0
C41A C42A H42A 119.7
C43A C42A C41A 120.7(2)
C43A C42A H42A 119.7
C42A C43A H43A 120.0
C42A C43A C44A 119.9(2)
C44A C43A H43A 120.0
C43A C44A H44A 120.2
C45A C44A C43A 119.7(2)
C45A C44A H44A 120.2
C40A C45A H45A 119.6
C44A C45A C40A 120.9(2)
C44A C45A H45A 119.6
O2A C46A O4A 117.3(2)
O2A C46A C47A 128.1(2)
O4A C46A C47A 114.7(2)
C46A C47A C48A 119.8(2)
C46A C47A C51A 119.8(2)
C48A C47A C51A 120.3(2)
O1A C48A O3A 118.9(2)
O1A C48A C47A 127.2(2)
O3A C48A C47A 113.9(2)
O4A C49A H49C 109.2
O4A C49A H49D 109.2
O4A C49A C50A 112.1(2)
H49C C49A H49D 107.9
C50A C49A H49C 109.2
C50A C49A H49D 109.2
C49A C50A H50D 109.5
C49A C50A H50E 109.5
C49A C50A H50F 109.5
H50D C50A H50E 109.5
H50D C50A H50F 109.5
H50E C50A H50F 109.5
C52A C51A C47A 119.8(3)
C56A C51A C47A 121.8(2)
C56A C51A C52A 118.4(3)
C51A C52A H52A 119.7
C51A C52A C53A 120.7(3)
C53A C52A H52A 119.7
C52A C53A H53A 119.9
C54A C53A C52A 120.1(3)
C54A C53A H53A 119.9
C53A C54A H54A 120.2
C55A C54A C53A 119.7(3)
C55A C54A H54A 120.2
C54A C55A H55A 119.8
C54A C55A C56A 120.4(3)
C56A C55A H55A 119.8
C51A C56A C55A 120.8(3)
C51A C56A H56A 119.6
C55A C56A H56A 119.6
O3A C57A H57C 109.7
O3A C57A H57D 109.7
H57C C57A H57D 108.2
C58A C57A O3A 109.8(3)
C58A C57A H57C 109.7
C58A C57A H57D 109.7
C57A C58A H58D 109.5
C57A C58A H58E 109.5
C57A C58A H58F 109.5
H58D C58A H58E 109.5
H58D C58A H58F 109.5
H58E C58A H58F 109.5
N2A B1A H1A 109.4
N4A B1A N2A 108.96(17)
N4A B1A H1A 109.4
N6A B1A N2A 110.12(18)
N6A B1A N4A 109.61(18)
N6A B1A H1A 109.4
N1S C1S C2S 179.4(3)
C1S C2S H2SA 109.5
C1S C2S H2SB 109.5
C1S C2S H2SC 109.5
H2SA C2S H2SB 109.5
H2SA C2S H2SC 109.5
H2SB C2S H2SC 109.5
N2S C3S C4S 177.9(8)
C3S C4S H4SA 109.5
C3S C4S H4SB 109.5
C3S C4S H4SC 109.5
H4SA C4S H4SB 109.5
H4SA C4S H4SC 109.5
H4SB C4S H4SC 109.5

loop_
_geom_bond_atom_site_label_1
_geom_bond_atom_site_label_2
_geom_bond_distance
Fe1 O1 1.9819(16)
Fe1 O2 2.0647(16)
Fe1 N1 2.2138(18)
Fe1 N3 2.1054(19)
Fe1 N5 2.0763(19)
O1 C46 1.271(3)
O2 C48 1.246(3)
O3 C46 1.354(3)
O3 C49 1.444(3)
O4 C48 1.349(3)
O4 C57 1.444(3)
N1 C6 1.343(3)
N2 N1 1.371(2)
N2 C4 1.361(3)
N2 B1 1.552(3)
N3 C3 1.334(3)
N4 N3 1.369(2)
N4 C1 1.362(3)
N4 B1 1.558(3)
N5 C9 1.344(3)
N6 N5 1.371(2)
N6 C7 1.361(3)
N6 B1 1.548(3)
C1 C2 1.382(3)
C1 C10 1.472(3)
C2 H2 0.9500
C2 C3 1.400(3)
C3 C16 1.471(3)
C4 C5 1.383(3)
C4 C22 1.481(3)
C5 H5 0.9500
C5 C6 1.401(3)
C6 C28 1.478(3)
C7 C8 1.382(3)
C7 C34 1.472(3)
C8 H8 0.9500
C8 C9 1.395(3)
C9 C40 1.475(3)
C10 C11 1.392(3)
C10 C15 1.398(3)
C11 H11 0.9500
C11 C12 1.395(3)
C12 H12 0.9500
C12 C13 1.387(4)
C13 H13 0.9500
C13 C14 1.384(4)
C14 H14 0.9500
C14 C15 1.388(3)
C15 H15 0.9500
C16 C17 1.396(4)
C16 C21 1.389(4)
C17 H17 0.9500
C17 C18 1.387(4)
C18 H18 0.9500
C18 C19 1.379(5)
C19 H19 0.9500
C19 C20 1.378(5)
C20 H20 0.9500
C20 C21 1.391(4)
C21 H21 0.9500
C22 C23 1.398(3)
C22 C27 1.396(3)
C23 H23 0.9500
C23 C24 1.393(3)
C24 H24 0.9500
C24 C25 1.389(4)
C25 H25 0.9500
C25 C26 1.391(3)
C26 H26 0.9500
C26 C27 1.386(3)
C27 H27 0.9500
C28 C29 1.388(5)
C28 C33 1.394(5)
C29 H29 0.9500
C29 C30 1.402(5)
C30 H30 0.9500
C30 C31 1.361(8)
C31 H31 0.9500
C31 C32 1.387(8)
C32 H32 0.9500
C32 C33 1.388(4)
C33 H33 0.9500
C34 C35 1.399(3)
C34 C39 1.396(3)
C35 H35 0.9500
C35 C36 1.392(4)
C36 H36 0.9500
C36 C37 1.389(4)
C37 H37 0.9500
C37 C38 1.386(4)
C38 H38 0.9500
C38 C39 1.384(3)
C39 H39 0.9500
C40 C41 1.391(3)
C40 C45 1.394(3)
C41 H41 0.9500
C41 C42 1.387(3)
C42 H42 0.9500
C42 C43 1.388(4)
C43 H43 0.9500
C43 C44 1.382(4)
C44 H44 0.9500
C44 C45 1.388(3)
C45 H45 0.9500
C46 C47 1.395(3)
C47 C48 1.422(3)
C47 C51 1.491(3)
C49 H49A 0.9900
C49 H49B 0.9900
C49 C50 1.502(5)
C50 H50A 0.9800
C50 H50B 0.9800
C50 H50C 0.9800
C51 C52 1.397(3)
C51 C56 1.391(4)
C52 H52 0.9500
C52 C53 1.393(3)
C53 H53 0.9500
C53 C54 1.376(4)
C54 H54 0.9500
C54 C55 1.386(4)
C55 H55 0.9500
C55 C56 1.393(3)
C56 H56 0.9500
C57 H57A 0.9900
C57 H57B 0.9900
C57 C58 1.458(5)
C58 H58A 0.9800
C58 H58B 0.9800
C58 H58C 0.9800
B1 H1 1.0000
Fe1A O1A 2.0532(16)
Fe1A O2A 1.9945(16)
Fe1A N1A 2.111(2)
Fe1A N3A 2.2090(18)
Fe1A N5A 2.1064(18)
O1A C48A 1.255(3)
O2A C46A 1.274(3)
O3A C48A 1.344(3)
O3A C57A 1.446(3)
O4A C46A 1.354(3)
O4A C49A 1.445(3)
N1A C3A 1.342(3)
N2A N1A 1.375(3)
N2A C1A 1.361(3)
N2A B1A 1.554(3)
N3A C6A 1.347(3)
N4A N3A 1.373(2)
N4A C4A 1.354(3)
N4A B1A 1.549(3)
N5A C9A 1.341(3)
N6A N5A 1.372(3)
N6A C7A 1.360(3)
N6A B1A 1.542(3)
C1A C2A 1.387(3)
C1A C10A 1.472(3)
C2A H2A 0.9500
C2A C3A 1.394(4)
C3A C16A 1.484(3)
C4A C5A 1.385(3)
C4A C22A 1.478(3)
C5A H5A 0.9500
C5A C6A 1.398(3)
C6A C28A 1.474(3)
C7A C8A 1.385(3)
C7A C34A 1.476(3)
C8A H8A 0.9500
C8A C9A 1.396(3)
C9A C40A 1.473(3)
C10A C11A 1.397(3)
C10A C15A 1.396(3)
C11A H11A 0.9500
C11A C12A 1.386(4)
C12A H12A 0.9500
C12A C13A 1.388(4)
C13A H13A 0.9500
C13A C14A 1.380(4)
C14A H14A 0.9500
C14A C15A 1.385(4)
C15A H15A 0.9500
C16A C17A 1.392(4)
C16A C21A 1.403(4)
C17A H17A 0.9500
C17A C18A 1.398(4)
C18A H18A 0.9500
C18A C19A 1.379(6)
C19A H19A 0.9500
C19A C20A 1.388(6)
C20A H20A 0.9500
C20A C21A 1.391(4)
C21A H21A 0.9500
C22A C23A 1.400(3)
C22A C27A 1.396(3)
C23A H23A 0.9500
C23A C24A 1.395(3)
C24A H24A 0.9500
C24A C25A 1.376(4)
C25A H25A 0.9500
C25A C26A 1.391(4)
C26A H26A 0.9500
C26A C27A 1.389(3)
C27A H27A 0.9500
C28A C29A 1.394(3)
C28A C33A 1.399(3)
C29A H29A 0.9500
C29A C30A 1.393(3)
C30A H30A 0.9500
C30A C31A 1.375(4)
C31A H31A 0.9500
C31A C32A 1.397(4)
C32A H32A 0.9500
C32A C33A 1.382(3)
C33A H33A 0.9500
C34A C35A 1.397(3)
C34A C39A 1.394(3)
C35A H35A 0.9500
C35A C36A 1.394(3)
C36A H36A 0.9500
C36A C37A 1.384(4)
C37A H37A 0.9500
C37A C38A 1.386(4)
C38A H38A 0.9500
C38A C39A 1.394(3)
C39A H39A 0.9500
C40A C41A 1.394(3)
C40A C45A 1.393(3)
C41A H41A 0.9500
C41A C42A 1.387(4)
C42A H42A 0.9500
C42A C43A 1.378(4)
C43A H43A 0.9500
C43A C44A 1.387(4)
C44A H44A 0.9500
C44A C45A 1.384(3)
C45A H45A 0.9500
C46A C47A 1.392(3)
C47A C48A 1.414(3)
C47A C51A 1.497(3)
C49A H49C 0.9900
C49A H49D 0.9900
C49A C50A 1.499(3)
C50A H50D 0.9800
C50A H50E 0.9800
C50A H50F 0.9800
C51A C52A 1.391(4)
C51A C56A 1.390(4)
C52A H52A 0.9500
C52A C53A 1.399(4)
C53A H53A 0.9500
C53A C54A 1.382(6)
C54A H54A 0.9500
C54A C55A 1.377(5)
C55A H55A 0.9500
C55A C56A 1.395(4)
C56A H56A 0.9500
C57A H57C 0.9900
C57A H57D 0.9900
C57A C58A 1.444(4)
C58A H58D 0.9800
C58A H58E 0.9800
C58A H58F 0.9800
B1A H1A 1.0000
N1S C1S 1.141(4)
C1S C2S 1.449(4)
C2S H2SA 0.9800
C2S H2SB 0.9800
C2S H2SC 0.9800
N2S C3S 1.127(8)
C3S C4S 1.418(7)
C4S H4SA 0.9800
C4S H4SB 0.9800
C4S H4SC 0.9800

loop_
_geom_torsion_atom_site_label_1
_geom_torsion_atom_site_label_2
_geom_torsion_atom_site_label_3
_geom_torsion_atom_site_label_4
_geom_torsion
Fe1 O1 C46 O3 -176.67(15)
Fe1 O1 C46 C47 3.1(4)
Fe1 O2 C48 O4 -164.66(16)
Fe1 O2 C48 C47 14.8(4)
Fe1 N1 C6 C5 -175.71(18)
Fe1 N1 C6 C28 9.9(4)
Fe1 N3 C3 C2 178.43(17)
Fe1 N3 C3 C16 -0.2(4)
Fe1 N5 C9 C8 -178.19(16)
Fe1 N5 C9 C40 1.9(3)
O1 Fe1 O2 C48 -12.93(19)
O1 Fe1 N1 N2 -161.02(15)
O1 Fe1 N1 C6 16.1(3)
O1 Fe1 N3 N4 -147.43(14)
O1 Fe1 N3 C3 34.3(3)
O1 Fe1 N5 N6 135.07(14)
O1 Fe1 N5 C9 -47.2(2)
O1 C46 C47 C48 -5.9(4)
O1 C46 C47 C51 176.5(2)
O2 Fe1 O1 C46 4.5(2)
O2 Fe1 N1 N2 87.8(4)
O2 Fe1 N1 C6 -95.0(5)
O2 Fe1 N3 N4 129.30(15)
O2 Fe1 N3 C3 -49.0(2)
O2 Fe1 N5 N6 -135.85(14)
O2 Fe1 N5 C9 41.9(2)
O3 C46 C47 C48 173.9(2)
O3 C46 C47 C51 -3.7(3)
N1 Fe1 O1 C46 -167.0(2)
N1 Fe1 O2 C48 99.0(4)
N1 Fe1 N3 N4 -56.06(15)
N1 Fe1 N3 C3 125.6(2)
N1 Fe1 N5 N6 36.93(15)
N1 Fe1 N5 C9 -145.3(2)
N1 N2 C4 C5 -0.9(3)
N1 N2 C4 C22 177.6(2)
N1 N2 B1 N4 -58.9(2)
N1 N2 B1 N6 62.4(2)
N1 C6 C28 C29 -141.6(3)
N1 C6 C28 C33 44.4(4)
N2 N1 C6 C5 1.6(3)
N2 N1 C6 C28 -172.8(2)
N2 C4 C5 C6 1.8(3)
N2 C4 C22 C23 134.0(2)
N2 C4 C22 C27 -48.1(3)
N3 Fe1 O1 C46 -79.9(2)
N3 Fe1 O2 C48 134.7(2)
N3 Fe1 N1 N2 51.79(15)
N3 Fe1 N1 C6 -131.0(3)
N3 Fe1 N5 N6 -45.60(15)
N3 Fe1 N5 C9 132.2(2)
N3 N4 C1 C2 0.0(2)
N3 N4 C1 C10 179.1(2)
N3 N4 B1 N2 54.8(2)
N3 N4 B1 N6 -65.0(3)
N3 C3 C16 C17 154.3(2)
N3 C3 C16 C21 -25.4(4)
N4 N3 C3 C2 0.1(2)
N4 N3 C3 C16 -178.5(2)
N4 C1 C2 C3 0.0(3)
N4 C1 C10 C11 127.2(2)
N4 C1 C10 C15 -54.3(3)
N5 Fe1 O1 C46 98.9(2)
N5 Fe1 O2 C48 -133.31(19)
N5 Fe1 N1 N2 -40.21(15)
N5 Fe1 N1 C6 137.0(2)
N5 Fe1 N3 N4 33.63(15)
N5 Fe1 N3 C3 -144.7(2)
N5 N6 C7 C8 -1.4(2)
N5 N6 C7 C34 173.04(19)
N5 N6 B1 N2 -67.8(2)
N5 N6 B1 N4 50.7(2)
N5 C9 C40 C41 -130.0(2)
N5 C9 C40 C45 49.7(3)
N6 N5 C9 C8 -0.3(2)
N6 N5 C9 C40 179.86(19)
N6 C7 C8 C9 1.2(2)
N6 C7 C34 C35 151.0(2)
N6 C7 C34 C39 -34.9(3)
C1 N4 N3 Fe1 -178.83(14)
C1 N4 N3 C3 0.0(2)
C1 N4 B1 N2 -111.0(2)
C1 N4 B1 N6 129.2(2)
C1 C2 C3 N3 -0.1(3)
C1 C2 C3 C16 178.5(2)
C1 C10 C11 C12 177.8(2)
C1 C10 C15 C14 -178.2(2)
C2 C1 C10 C11 -53.8(3)
C2 C1 C10 C15 124.6(3)
C2 C3 C16 C17 -24.0(4)
C2 C3 C16 C21 156.3(2)
C3 C16 C17 C18 -178.7(2)
C3 C16 C21 C20 177.6(2)
C4 N2 N1 Fe1 177.62(14)
C4 N2 N1 C6 -0.4(2)
C4 N2 B1 N4 120.8(2)
C4 N2 B1 N6 -117.9(2)
C4 C5 C6 N1 -2.1(3)
C4 C5 C6 C28 171.9(3)
C4 C22 C23 C24 178.9(2)
C4 C22 C27 C26 -179.2(2)
C5 C4 C22 C23 -47.8(3)
C5 C4 C22 C27 130.1(3)
C5 C6 C28 C29 45.0(4)
C5 C6 C28 C33 -128.9(3)
C6 C28 C29 C30 -175.4(3)
C6 C28 C33 C32 175.8(3)
C7 N6 N5 Fe1 179.37(13)
C7 N6 N5 C9 1.0(2)
C7 N6 B1 N2 123.6(2)
C7 N6 B1 N4 -117.8(2)
C7 C8 C9 N5 -0.6(2)
C7 C8 C9 C40 179.3(2)
C7 C34 C35 C36 173.8(2)
C7 C34 C39 C38 -176.0(2)
C8 C7 C34 C35 -35.8(3)
C8 C7 C34 C39 138.4(2)
C8 C9 C40 C41 50.1(3)
C8 C9 C40 C45 -130.2(3)
C9 C40 C41 C42 179.7(2)
C9 C40 C45 C44 -179.7(2)
C10 C1 C2 C3 -179.0(2)
C10 C11 C12 C13 0.4(4)
C11 C10 C15 C14 0.3(4)
C11 C12 C13 C14 0.3(4)
C12 C13 C14 C15 -0.7(4)
C13 C14 C15 C10 0.4(4)
C15 C10 C11 C12 -0.7(3)
C16 C17 C18 C19 1.0(5)
C17 C16 C21 C20 -2.1(4)
C17 C18 C19 C20 -2.1(5)
C18 C19 C20 C21 1.1(4)
C19 C20 C21 C16 1.0(4)
C21 C16 C17 C18 1.0(4)
C22 C4 C5 C6 -176.7(2)
C22 C23 C24 C25 0.1(4)
C23 C22 C27 C26 -1.3(3)
C23 C24 C25 C26 -0.7(4)
C24 C25 C26 C27 0.3(4)
C25 C26 C27 C22 0.7(4)
C27 C22 C23 C24 0.9(3)
C28 C29 C30 C31 -0.5(6)
C29 C28 C33 C32 1.8(5)
C29 C30 C31 C32 2.1(7)
C30 C31 C32 C33 -1.7(7)
C31 C32 C33 C28 -0.3(6)
C33 C28 C29 C30 -1.5(5)
C34 C7 C8 C9 -173.0(2)
C34 C35 C36 C37 2.4(4)
C35 C34 C39 C38 -1.8(3)
C35 C36 C37 C38 -1.8(5)
C36 C37 C38 C39 -0.5(4)
C37 C38 C39 C34 2.3(4)
C39 C34 C35 C36 -0.6(4)
C40 C41 C42 C43 -0.1(4)
C41 C40 C45 C44 0.1(4)
C41 C42 C43 C44 0.1(4)
C42 C43 C44 C45 0.0(4)
C43 C44 C45 C40 -0.1(4)
C45 C40 C41 C42 0.0(4)
C46 O3 C49 C50 83.6(3)
C46 C47 C48 O2 -3.9(4)
C46 C47 C48 O4 175.6(2)
C46 C47 C51 C52 -60.5(3)
C46 C47 C51 C56 120.3(3)
C47 C51 C52 C53 -179.7(2)
C47 C51 C56 C55 179.4(2)
C48 O4 C57 C58 -90.5(3)
C48 C47 C51 C52 121.9(3)
C48 C47 C51 C56 -57.3(3)
C49 O3 C46 O1 1.5(3)
C49 O3 C46 C47 -178.3(2)
C51 C47 C48 O2 173.8(2)
C51 C47 C48 O4 -6.7(3)
C51 C52 C53 C54 0.2(4)
C52 C51 C56 C55 0.1(4)
C52 C53 C54 C55 0.4(4)
C53 C54 C55 C56 -0.7(4)
C54 C55 C56 C51 0.5(4)
C56 C51 C52 C53 -0.5(4)
C57 O4 C48 O2 -0.5(3)
C57 O4 C48 C47 180.0(2)
B1 N2 N1 Fe1 -2.6(2)
B1 N2 N1 C6 179.30(19)
B1 N2 C4 C5 179.4(2)
B1 N2 C4 C22 -2.1(4)
B1 N4 N3 Fe1 12.9(2)
B1 N4 N3 C3 -168.32(19)
B1 N4 C1 C2 167.2(2)
B1 N4 C1 C10 -13.7(3)
B1 N6 N5 Fe1 8.5(2)
B1 N6 N5 C9 -169.83(18)
B1 N6 C7 C8 168.0(2)
B1 N6 C7 C34 -17.6(3)
Fe1A O1A C48A O3A 172.47(17)
Fe1A O1A C48A C47A -8.3(4)
Fe1A O2A C46A O4A 175.36(14)
Fe1A O2A C46A C47A -4.0(4)
Fe1A N1A C3A C2A 175.96(17)
Fe1A N1A C3A C16A -3.6(4)
Fe1A N3A C6A C5A 160.10(17)
Fe1A N3A C6A C28A -25.4(4)
Fe1A N5A C9A C8A 159.38(16)
Fe1A N5A C9A C40A -24.0(3)
O1A Fe1A O2A C46A -3.0(2)
O1A Fe1A N1A N2A -138.83(14)
O1A Fe1A N1A C3A 44.8(2)
O1A Fe1A N3A N4A -141.3(6)
O1A Fe1A N3A C6A 58.1(7)
O1A Fe1A N5A N6A 133.26(14)
O1A Fe1A N5A C9A -25.2(2)
O2A Fe1A O1A C48A 8.8(2)
O2A Fe1A N1A N2A 129.56(16)
O2A Fe1A N1A C3A -46.8(3)
O2A Fe1A N3A N4A 151.10(14)
O2A Fe1A N3A C6A -9.5(2)
O2A Fe1A N5A N6A -137.33(14)
O2A Fe1A N5A C9A 64.2(2)
O2A C46A C47A C48A 7.6(4)
O2A C46A C47A C51A -175.6(2)
O4A C46A C47A C48A -171.8(2)
O4A C46A C47A C51A 5.1(3)
N1A Fe1A O1A C48A -143.4(2)
N1A Fe1A O2A C46A 90.8(2)
N1A Fe1A N3A N4A -56.27(14)
N1A Fe1A N3A C6A 143.2(2)
N1A Fe1A N5A N6A 38.04(15)
N1A Fe1A N5A C9A -120.5(2)
N1A N2A C1A C2A -0.5(2)
N1A N2A C1A C10A 178.49(19)
N1A N2A B1A N4A -61.3(2)
N1A N2A B1A N6A 58.9(2)
N1A C3A C16A C17A -142.8(3)
N1A C3A C16A C21A 37.4(4)
N2A N1A C3A C2A -0.6(3)
N2A N1A C3A C16A 179.8(2)
N2A C1A C2A C3A 0.2(3)
N2A C1A C10A C11A -129.6(2)
N2A C1A C10A C15A 51.9(3)
N3A Fe1A O1A C48A -59.0(7)
N3A Fe1A O2A C46A 171.0(2)
N3A Fe1A N1A N2A 47.62(14)
N3A Fe1A N1A C3A -128.7(2)
N3A Fe1A N5A N6A -46.19(15)
N3A Fe1A N5A C9A 155.3(2)
N3A N4A C4A C5A -0.7(2)
N3A N4A C4A C22A 177.5(2)
N3A N4A B1A N2A 49.6(3)
N3A N4A B1A N6A -71.0(2)
N3A C6A C28A C29A 146.8(2)
N3A C6A C28A C33A -38.7(3)
N4A N3A C6A C5A -1.3(2)
N4A N3A C6A C28A 173.2(2)
N4A C4A C5A C6A -0.1(2)
N4A C4A C22A C23A -120.8(2)
N4A C4A C22A C27A 59.7(3)
N5A Fe1A O1A C48A 125.8(2)
N5A Fe1A O2A C46A -99.2(2)
N5A Fe1A N1A N2A -41.55(15)
N5A Fe1A N1A C3A 142.1(2)
N5A Fe1A N3A N4A 33.87(14)
N5A Fe1A N3A C6A -126.7(2)
N5A N6A C7A C8A 0.6(2)
N5A N6A C7A C34A -177.43(19)
N5A N6A B1A N2A -63.3(2)
N5A N6A B1A N4A 56.6(2)
N5A C9A C40A C41A 135.1(2)
N5A C9A C40A C45A -47.0(3)
N6A N5A C9A C8A -0.9(2)
N6A N5A C9A C40A 175.79(19)
N6A C7A C8A C9A -1.0(2)
N6A C7A C34A C35A -140.7(2)
N6A C7A C34A C39A 41.2(3)
C1A N2A N1A Fe1A -176.68(14)
C1A N2A N1A C3A 0.7(2)
C1A N2A B1A N4A 115.5(2)
C1A N2A B1A N6A -124.3(2)
C1A C2A C3A N1A 0.3(3)
C1A C2A C3A C16A 179.8(2)
C1A C10A C11A C12A -179.2(2)
C1A C10A C15A C14A -179.1(2)
C2A C1A C10A C11A 49.2(3)
C2A C1A C10A C15A -129.3(3)
C2A C3A C16A C17A 37.7(4)
C2A C3A C16A C21A -142.0(3)
C3A C16A C17A C18A 179.8(3)
C3A C16A C21A C20A -179.2(3)
C4A N4A N3A Fe1A -165.56(14)
C4A N4A N3A C6A 1.3(2)
C4A N4A B1A N2A -129.7(2)
C4A N4A B1A N6A 109.8(2)
C4A C5A C6A N3A 0.9(3)
C4A C5A C6A C28A -173.5(2)
C4A C22A C23A C24A 179.2(2)
C4A C22A C27A C26A -179.2(2)
C5A C4A C22A C23A 57.1(3)
C5A C4A C22A C27A -122.5(3)
C5A C6A C28A C29A -39.6(3)
C5A C6A C28A C33A 134.9(3)
C6A C28A C29A C30A 173.3(2)
C6A C28A C33A C32A -174.0(2)
C7A N6A N5A Fe1A -163.34(14)
C7A N6A N5A C9A 0.2(2)
C7A N6A B1A N2A 104.8(2)
C7A N6A B1A N4A -135.3(2)
C7A C8A C9A N5A 1.2(3)
C7A C8A C9A C40A -175.1(2)
C7A C34A C35A C36A -179.8(2)
C7A C34A C39A C38A -179.7(2)
C8A C7A C34A C35A 41.7(3)
C8A C7A C34A C39A -136.4(2)
C8A C9A C40A C41A -49.0(3)
C8A C9A C40A C45A 129.0(3)
C9A C40A C41A C42A 178.6(2)
C9A C40A C45A C44A -178.6(2)
C10A C1A C2A C3A -178.8(2)
C10A C11A C12A C13A -0.9(4)
C11A C10A C15A C14A 2.4(4)
C11A C12A C13A C14A 0.9(4)
C12A C13A C14A C15A 0.8(4)
C13A C14A C15A C10A -2.5(4)
C15A C10A C11A C12A -0.7(4)
C16A C17A C18A C19A -0.7(6)
C17A C16A C21A C20A 1.1(4)
C17A C18A C19A C20A 1.2(6)
C18A C19A C20A C21A -0.5(6)
C19A C20A C21A C16A -0.6(5)
C21A C16A C17A C18A -0.4(5)
C22A C4A C5A C6A -178.2(2)
C22A C23A C24A C25A 0.3(4)
C23A C22A C27A C26A 1.2(3)
C23A C24A C25A C26A 0.6(4)
C24A C25A C26A C27A -0.6(4)
C25A C26A C27A C22A -0.3(4)
C27A C22A C23A C24A -1.2(3)
C28A C29A C30A C31A 0.9(4)
C29A C28A C33A C32A 0.6(4)
C29A C30A C31A C32A 0.3(4)
C30A C31A C32A C33A -1.2(4)
C31A C32A C33A C28A 0.7(4)
C33A C28A C29A C30A -1.4(4)
C34A C7A C8A C9A 176.9(2)
C34A C35A C36A C37A 0.4(4)
C35A C34A C39A C38A 2.2(3)
C35A C36A C37A C38A 0.4(4)
C36A C37A C38A C39A 0.2(4)
C37A C38A C39A C34A -1.6(4)
C39A C34A C35A C36A -1.7(3)
C40A C41A C42A C43A -0.6(4)
C41A C40A C45A C44A -0.6(3)
C41A C42A C43A C44A 0.6(4)
C42A C43A C44A C45A -0.6(4)
C43A C44A C45A C40A 0.6(4)
C45A C40A C41A C42A 0.6(3)
C46A O4A C49A C50A -79.0(3)
C46A C47A C48A O1A -1.0(4)
C46A C47A C48A O3A 178.3(2)
C46A C47A C51A C52A 63.4(3)
C46A C47A C51A C56A -115.8(3)
C47A C51A C52A C53A -178.7(3)
C47A C51A C56A C55A 178.5(2)
C48A O3A C57A C58A 143.4(3)
C48A C47A C51A C52A -119.8(3)
C48A C47A C51A C56A 61.0(3)
C49A O4A C46A O2A -0.8(3)
C49A O4A C46A C47A 178.6(2)
C51A C47A C48A O1A -177.8(2)
C51A C47A C48A O3A 1.5(3)
C51A C52A C53A C54A 0.1(5)
C52A C51A C56A C55A -0.7(4)
C52A C53A C54A C55A -0.6(5)
C53A C54A C55A C56A 0.5(5)
C54A C55A C56A C51A 0.2(4)
C56A C51A C52A C53A 0.5(4)
C57A O3A C48A O1A 1.7(4)
C57A O3A C48A C47A -177.7(3)
B1A N2A N1A Fe1A 0.7(2)
B1A N2A N1A C3A 178.12(19)
B1A N2A C1A C2A -177.6(2)
B1A N2A C1A C10A 1.4(3)
B1A N4A N3A Fe1A 15.1(2)
B1A N4A N3A C6A -178.12(18)
B1A N4A C4A C5A 178.6(2)
B1A N4A C4A C22A -3.2(3)
B1A N6A N5A Fe1A 7.2(2)
B1A N6A N5A C9A 170.72(18)
B1A N6A C7A C8A -168.3(2)
B1A N6A C7A C34A 13.7(3)
